data_4105597
loop_
_publ_author_name
'Volker Lorenz'
'Benjamin M. Schmiege'
'Cristian G. Hrib'
'Joseph W. Ziller'
'Anja Edelmann'
'Steffen Blaurock'
'William J. Evans'
'Frank T. Edelmann'

_publ_section_title
;
 Unprecedented Bending and Rearrangement of f-Element Sandwich Complexes
 Induced by Superbulky Cyclooctatetraenide Ligands
;
_journal_name_full 'Journal of the American Chemical Society'
_journal_page_first 1257
_journal_page_last 1259
_journal_paper_doi 10.1021/ja109604t
_journal_volume 133
_journal_year 2011
_chemical_formula_sum 'C124 H124 Ce Li O4 Si4'
_chemical_formula_weight 1937.65
_chemical_name_systematic
; 
 ? 
;
_space_group_IT_number 2
_symmetry_cell_setting triclinic
_symmetry_space_group_name_Hall '-P 1'
_symmetry_space_group_name_H-M 'P -1'
_atom_sites_solution_hydrogens geom
_atom_sites_solution_primary direct
_atom_sites_solution_secondary difmap
_audit_creation_method SHELXL-97
_cell_angle_alpha 88.31(3)
_cell_angle_beta 82.44(3)
_cell_angle_gamma 63.69(3)
_cell_formula_units_Z 2
_cell_length_a 14.375(6)
_cell_length_b 14.420(6)
_cell_length_c 28.450(7)
_cell_measurement_reflns_used 672
_cell_measurement_temperature 180(2)
_cell_measurement_theta_max 29.29
_cell_measurement_theta_min 2.01
_cell_volume 5238(4)
_computing_cell_refinement 'Stoe XAREA'
_computing_data_collection 'Stoe XAREA'
_computing_data_reduction 'Stoe XAREA'
_computing_molecular_graphics 'Bruker SHELXTL PLUS'
_computing_publication_material 'Bruker SHELXTL PLUS'
_computing_structure_refinement 'SHELXL-97 (Sheldrick, 1997)'
_computing_structure_solution 'SHELXS-97 (Sheldrick, 1990)'
_diffrn_ambient_temperature 180(2)
_diffrn_measured_fraction_theta_full 0.989
_diffrn_measured_fraction_theta_max 0.989
_diffrn_measurement_device_type 'Stoe IPDS 2T'
_diffrn_measurement_method omega-scans
_diffrn_radiation_monochromator graphite
_diffrn_radiation_source 'fine-focus sealed tube'
_diffrn_radiation_type MoK\a
_diffrn_radiation_wavelength 0.71073
_diffrn_reflns_av_R_equivalents 0.0289
_diffrn_reflns_av_sigmaI/netI 0.0509
_diffrn_reflns_limit_h_max 19
_diffrn_reflns_limit_h_min -19
_diffrn_reflns_limit_k_max 16
_diffrn_reflns_limit_k_min -19
_diffrn_reflns_limit_l_max 37
_diffrn_reflns_limit_l_min -37
_diffrn_reflns_number 40026
_diffrn_reflns_theta_full 28.28
_diffrn_reflns_theta_max 28.28
_diffrn_reflns_theta_min 2.01
_exptl_absorpt_coefficient_mu 0.534
_exptl_absorpt_correction_type none
_exptl_crystal_colour green
_exptl_crystal_density_diffrn 1.229
_exptl_crystal_description platelet
_exptl_crystal_F_000 2034
_exptl_crystal_size_max 0.50
_exptl_crystal_size_mid 0.40
_exptl_crystal_size_min 0.20
_refine_diff_density_max 1.424
_refine_diff_density_min -1.284
_refine_diff_density_rms 0.063
_refine_ls_extinction_method none
_refine_ls_goodness_of_fit_ref 0.945
_refine_ls_hydrogen_treatment constr
_refine_ls_matrix_type full
_refine_ls_number_parameters 1207
_refine_ls_number_reflns 25692
_refine_ls_number_restraints 0
_refine_ls_restrained_S_all 0.945
_refine_ls_R_factor_all 0.0537
_refine_ls_R_factor_gt 0.0377
_refine_ls_shift/su_max 0.003
_refine_ls_shift/su_mean 0.000
_refine_ls_structure_factor_coef Fsqd
_refine_ls_weighting_details 'calc w=1/[\s^2^(Fo^2^)+(0.0523P)^2^+0.0000P] where P=(Fo^2^+2Fc^2^)/3'
_refine_ls_weighting_scheme calc
_refine_ls_wR_factor_gt 0.0843
_refine_ls_wR_factor_ref 0.0886
_reflns_number_gt 20241
_reflns_number_total 25692
_reflns_threshold_expression >2sigma(I)
_cod_data_source_file ja109604t_si_004.cif
_cod_data_source_block ip2_213a
_cod_original_cell_volume 5237(3)
_cod_database_code 4105597

loop_
_symmetry_equiv_pos_as_xyz
'x, y, z'
'-x, -y, -z'

loop_
_atom_site_label
_atom_site_type_symbol
_atom_site_fract_x
_atom_site_fract_y
_atom_site_fract_z
_atom_site_U_iso_or_equiv
_atom_site_adp_type
_atom_site_occupancy
_atom_site_symmetry_multiplicity
_atom_site_calc_flag
_atom_site_refinement_flags
Ce1 Ce 0.678463(9) 0.697425(10) 0.745189(4) 0.02322(3) Uani 1 1 d .
Si1 Si 0.61457(4) 0.51172(4) 0.85182(2) 0.02638(12) Uani 1 1 d .
Si2 Si 0.37531(4) 0.95768(5) 0.72489(2) 0.02769(12) Uani 1 1 d .
Si3 Si 0.76165(4) 0.92873(5) 0.80756(2) 0.02766(12) Uani 1 1 d .
Si4 Si 0.89343(5) 0.59101(5) 0.61569(2) 0.02869(12) Uani 1 1 d .
C1R C 0.58051(15) 0.59630(16) 0.79927(7) 0.0266(4) Uani 1 1 d .
C2R C 0.62109(16) 0.53972(17) 0.75519(8) 0.0277(4) Uani 1 1 d .
H2R H 0.6613 0.4678 0.7593 0.033 Uiso 1 1 calc R
C3R C 0.61628(16) 0.56425(17) 0.70695(8) 0.0287(4) Uani 1 1 d .
H3R H 0.6515 0.5043 0.6866 0.034 Uiso 1 1 calc R
C4R C 0.57237(16) 0.65550(18) 0.68124(8) 0.0293(4) Uani 1 1 d .
H4R H 0.5871 0.6421 0.6479 0.035 Uiso 1 1 calc R
C5R C 0.51221(16) 0.76108(18) 0.69304(8) 0.0300(4) Uani 1 1 d .
H5R H 0.4988 0.8023 0.6658 0.036 Uiso 1 1 calc R
C6R C 0.46612(15) 0.82182(16) 0.73609(8) 0.0275(4) Uani 1 1 d .
C7R C 0.46754(15) 0.79381(16) 0.78459(7) 0.0263(4) Uani 1 1 d .
H7R H 0.4262 0.8523 0.8052 0.032 Uiso 1 1 calc R
C8R C 0.51352(15) 0.70303(16) 0.81025(7) 0.0268(4) Uani 1 1 d .
H8R H 0.4950 0.7165 0.8435 0.032 Uiso 1 1 calc R
C9R C 0.78121(16) 0.80901(16) 0.77516(7) 0.0262(4) Uani 1 1 d .
C10R C 0.79979(16) 0.72568(17) 0.80658(7) 0.0283(4) Uani 1 1 d .
H10R H 0.7835 0.7486 0.8389 0.034 Uiso 1 1 calc R
C11R C 0.83606(16) 0.61837(17) 0.80171(7) 0.0285(4) Uani 1 1 d .
H11R H 0.8393 0.5861 0.8314 0.034 Uiso 1 1 calc R
C12R C 0.86899(15) 0.54687(17) 0.76296(8) 0.0285(4) Uani 1 1 d .
H12R H 0.8884 0.4781 0.7731 0.034 Uiso 1 1 calc R
C13R C 0.88026(15) 0.55202(17) 0.71319(8) 0.0282(4) Uani 1 1 d .
H13R H 0.9078 0.4856 0.6981 0.034 Uiso 1 1 calc R
C14R C 0.86072(15) 0.63191(17) 0.67985(7) 0.0279(4) Uani 1 1 d .
C15R C 0.82327(16) 0.74107(17) 0.68624(7) 0.0278(4) Uani 1 1 d .
H15R H 0.8197 0.7742 0.6567 0.033 Uiso 1 1 calc R
C16R C 0.79024(16) 0.81277(17) 0.72473(7) 0.0267(4) Uani 1 1 d .
H16R H 0.7682 0.8816 0.7143 0.032 Uiso 1 1 calc R
C11 C 0.51210(17) 0.46267(18) 0.86484(8) 0.0314(4) Uani 1 1 d .
C12 C 0.53405(19) 0.36019(19) 0.87464(8) 0.0353(5) Uani 1 1 d .
H12B H 0.6047 0.3103 0.8749 0.042 Uiso 1 1 calc R
C13 C 0.4541(2) 0.3297(2) 0.88407(9) 0.0392(5) Uani 1 1 d .
H13B H 0.4708 0.2592 0.8898 0.047 Uiso 1 1 calc R
C14 C 0.3514(2) 0.4014(2) 0.88511(9) 0.0436(6) Uani 1 1 d .
H14A H 0.2970 0.3807 0.8922 0.052 Uiso 1 1 calc R
C15 C 0.3275(2) 0.5032(2) 0.87589(11) 0.0497(7) Uani 1 1 d .
H15B H 0.2565 0.5530 0.8767 0.060 Uiso 1 1 calc R
C16 C 0.40730(19) 0.5333(2) 0.86541(10) 0.0429(6) Uani 1 1 d .
H16B H 0.3900 0.6035 0.8585 0.051 Uiso 1 1 calc R
C17 C 0.61219(16) 0.58246(17) 0.90699(8) 0.0301(4) Uani 1 1 d .
C18 C 0.63328(17) 0.66847(18) 0.90623(8) 0.0331(5) Uani 1 1 d .
H18A H 0.6469 0.6951 0.8766 0.040 Uiso 1 1 calc R
C19 C 0.6348(2) 0.7157(2) 0.94755(9) 0.0398(5) Uani 1 1 d .
H19A H 0.6484 0.7746 0.9461 0.048 Uiso 1 1 calc R
C110 C 0.6165(2) 0.6768(2) 0.99108(9) 0.0465(6) Uani 1 1 d .
H11B H 0.6177 0.7088 1.0196 0.056 Uiso 1 1 calc R
C111 C 0.5965(2) 0.5912(2) 0.99297(9) 0.0491(7) Uani 1 1 d .
H11C H 0.5846 0.5640 1.0227 0.059 Uiso 1 1 calc R
C112 C 0.5937(2) 0.5454(2) 0.95148(9) 0.0401(5) Uani 1 1 d .
H11D H 0.5789 0.4873 0.9533 0.048 Uiso 1 1 calc R
C113 C 0.74845(17) 0.39762(17) 0.84123(8) 0.0299(4) Uani 1 1 d .
C114 C 0.83080(18) 0.39402(19) 0.86336(9) 0.0357(5) Uani 1 1 d .
H11E H 0.8184 0.4481 0.8852 0.043 Uiso 1 1 calc R
C115 C 0.93111(19) 0.3127(2) 0.85407(10) 0.0459(6) Uani 1 1 d .
H11F H 0.9864 0.3118 0.8694 0.055 Uiso 1 1 calc R
C116 C 0.9500(2) 0.2332(2) 0.82255(11) 0.0541(7) Uani 1 1 d .
H11H H 1.0185 0.1781 0.8160 0.065 Uiso 1 1 calc R
C117 C 0.8697(2) 0.2340(2) 0.80073(10) 0.0492(7) Uani 1 1 d .
H11G H 0.8827 0.1791 0.7792 0.059 Uiso 1 1 calc R
C118 C 0.76998(19) 0.31472(18) 0.81005(9) 0.0371(5) Uani 1 1 d .
H11I H 0.7150 0.3140 0.7951 0.045 Uiso 1 1 calc R
C21 C 0.33359(17) 1.04651(17) 0.77889(8) 0.0321(5) Uani 1 1 d .
C22 C 0.25913(18) 1.0442(2) 0.81567(9) 0.0393(5) Uani 1 1 d .
H22A H 0.2311 0.9962 0.8134 0.047 Uiso 1 1 calc R
C23 C 0.2258(2) 1.1103(2) 0.85510(10) 0.0472(6) Uani 1 1 d .
H23A H 0.1751 1.1075 0.8794 0.057 Uiso 1 1 calc R
C24 C 0.2659(2) 1.1802(2) 0.85920(11) 0.0527(7) Uani 1 1 d .
H24A H 0.2431 1.2255 0.8863 0.063 Uiso 1 1 calc R
C25 C 0.3396(2) 1.1840(2) 0.82371(11) 0.0505(7) Uani 1 1 d .
H25A H 0.3673 1.2322 0.8263 0.061 Uiso 1 1 calc R
C26 C 0.3730(2) 1.11736(19) 0.78421(9) 0.0394(5) Uani 1 1 d .
H26A H 0.4242 1.1203 0.7602 0.047 Uiso 1 1 calc R
C27 C 0.25197(17) 0.96381(18) 0.70570(8) 0.0313(5) Uani 1 1 d .
C28 C 0.15713(18) 1.0536(2) 0.71211(9) 0.0400(5) Uani 1 1 d .
H28A H 0.1537 1.1125 0.7278 0.048 Uiso 1 1 calc R
C29 C 0.06771(19) 1.0590(2) 0.69616(10) 0.0485(7) Uani 1 1 d .
H29A H 0.0044 1.1213 0.7008 0.058 Uiso 1 1 calc R
C210 C 0.0703(2) 0.9754(3) 0.67393(11) 0.0548(8) Uani 1 1 d .
H21A H 0.0090 0.9792 0.6631 0.066 Uiso 1 1 calc R
C211 C 0.1620(2) 0.8855(3) 0.66724(13) 0.0625(8) Uani 1 1 d .
H21B H 0.1641 0.8270 0.6518 0.075 Uiso 1 1 calc R
C212 C 0.2518(2) 0.8798(2) 0.68306(11) 0.0494(7) Uani 1 1 d .
H21C H 0.3145 0.8171 0.6783 0.059 Uiso 1 1 calc R
C213 C 0.43681(17) 1.01001(17) 0.67479(8) 0.0327(5) Uani 1 1 d .
C214 C 0.3880(2) 1.05253(19) 0.63512(9) 0.0389(5) Uani 1 1 d .
H21D H 0.3206 1.0573 0.6330 0.047 Uiso 1 1 calc R
C215 C 0.4365(2) 1.0884(2) 0.59825(10) 0.0507(7) Uani 1 1 d .
H21E H 0.4018 1.1177 0.5715 0.061 Uiso 1 1 calc R
C216 C 0.5344(3) 1.0815(2) 0.60057(11) 0.0556(8) Uani 1 1 d .
H21F H 0.5676 1.1053 0.5753 0.067 Uiso 1 1 calc R
C217 C 0.5843(2) 1.0398(2) 0.63974(12) 0.0544(7) Uani 1 1 d .
H21G H 0.6515 1.0358 0.6417 0.065 Uiso 1 1 calc R
C218 C 0.5361(2) 1.0037(2) 0.67633(10) 0.0434(6) Uani 1 1 d .
H21H H 0.5714 0.9741 0.7029 0.052 Uiso 1 1 calc R
C31 C 0.72508(17) 1.04391(17) 0.76813(8) 0.0306(4) Uani 1 1 d .
C32 C 0.78828(19) 1.04483(19) 0.72623(9) 0.0356(5) Uani 1 1 d .
H32A H 0.8513 0.9845 0.7166 0.043 Uiso 1 1 calc R
C33 C 0.7611(2) 1.1314(2) 0.69860(9) 0.0421(6) Uani 1 1 d .
H33A H 0.8052 1.1298 0.6703 0.051 Uiso 1 1 calc R
C34 C 0.6701(2) 1.2200(2) 0.71209(10) 0.0477(6) Uani 1 1 d .
H34A H 0.6516 1.2796 0.6933 0.057 Uiso 1 1 calc R
C35 C 0.6059(2) 1.2214(2) 0.75331(10) 0.0487(7) Uani 1 1 d .
H35A H 0.5430 1.2821 0.7627 0.058 Uiso 1 1 calc R
C36 C 0.63343(19) 1.13454(19) 0.78084(9) 0.0379(5) Uani 1 1 d .
H36A H 0.5889 1.1367 0.8090 0.045 Uiso 1 1 calc R
C37 C 0.65741(17) 0.96346(18) 0.86044(8) 0.0319(5) Uani 1 1 d .
C38 C 0.57057(18) 0.9445(2) 0.85956(9) 0.0370(5) Uani 1 1 d .
H38A H 0.5665 0.9093 0.8328 0.044 Uiso 1 1 calc R
C39 C 0.4900(2) 0.9763(2) 0.89709(11) 0.0497(7) Uani 1 1 d .
H39A H 0.4314 0.9627 0.8958 0.060 Uiso 1 1 calc R
C310 C 0.4947(2) 1.0273(2) 0.93614(10) 0.0540(8) Uani 1 1 d .
H31A H 0.4394 1.0490 0.9618 0.065 Uiso 1 1 calc R
C311 C 0.5790(2) 1.0466(3) 0.93798(10) 0.0558(8) Uani 1 1 d .
H31B H 0.5819 1.0821 0.9649 0.067 Uiso 1 1 calc R
C312 C 0.6605(2) 1.0149(2) 0.90072(9) 0.0449(6) Uani 1 1 d .
H31C H 0.7189 1.0282 0.9026 0.054 Uiso 1 1 calc R
C313 C 0.88845(18) 0.90444(18) 0.82983(8) 0.0328(5) Uani 1 1 d .
C314 C 0.9562(2) 0.9430(2) 0.80766(10) 0.0418(6) Uani 1 1 d .
H31D H 0.9351 0.9884 0.7821 0.050 Uiso 1 1 calc R
C315 C 1.0532(2) 0.9168(3) 0.82180(12) 0.0550(7) Uani 1 1 d .
H31E H 1.0980 0.9434 0.8056 0.066 Uiso 1 1 calc R
C316 C 1.0849(2) 0.8525(3) 0.85920(12) 0.0582(8) Uani 1 1 d .
H31F H 1.1513 0.8347 0.8690 0.070 Uiso 1 1 calc R
C317 C 1.0194(2) 0.8139(3) 0.88242(11) 0.0543(7) Uani 1 1 d .
H31G H 1.0404 0.7699 0.9084 0.065 Uiso 1 1 calc R
C318 C 0.9235(2) 0.8393(2) 0.86776(9) 0.0424(6) Uani 1 1 d .
H31H H 0.8797 0.8116 0.8839 0.051 Uiso 1 1 calc R
C41 C 0.95031(18) 0.44571(18) 0.60691(8) 0.0332(5) Uani 1 1 d .
C42 C 1.0511(2) 0.3884(2) 0.58332(9) 0.0407(5) Uani 1 1 d .
H42A H 1.0913 0.4235 0.5712 0.049 Uiso 1 1 calc R
C43 C 1.0944(2) 0.2816(2) 0.57703(10) 0.0489(7) Uani 1 1 d .
H43A H 1.1632 0.2449 0.5607 0.059 Uiso 1 1 calc R
C44 C 1.0386(2) 0.2290(2) 0.59424(11) 0.0516(7) Uani 1 1 d .
H44A H 1.0683 0.1559 0.5901 0.062 Uiso 1 1 calc R
C45 C 0.9380(2) 0.2838(2) 0.61787(11) 0.0511(7) Uani 1 1 d .
H45A H 0.8988 0.2479 0.6301 0.061 Uiso 1 1 calc R
C46 C 0.8947(2) 0.3900(2) 0.62359(9) 0.0421(6) Uani 1 1 d .
H46A H 0.8252 0.4263 0.6393 0.050 Uiso 1 1 calc R
C47 C 0.78115(18) 0.65175(19) 0.57933(8) 0.0324(5) Uani 1 1 d .
C48 C 0.69508(19) 0.7475(2) 0.59044(9) 0.0377(5) Uani 1 1 d .
H48A H 0.6885 0.7828 0.6193 0.045 Uiso 1 1 calc R
C49 C 0.6188(2) 0.7928(2) 0.56068(10) 0.0473(6) Uani 1 1 d .
H49A H 0.5614 0.8584 0.5692 0.057 Uiso 1 1 calc R
C410 C 0.6262(2) 0.7427(3) 0.51873(10) 0.0508(7) Uani 1 1 d .
H41A H 0.5741 0.7736 0.4982 0.061 Uiso 1 1 calc R
C411 C 0.7099(2) 0.6474(3) 0.50685(10) 0.0524(7) Uani 1 1 d .
H41B H 0.7152 0.6125 0.4781 0.063 Uiso 1 1 calc R
C412 C 0.7863(2) 0.6022(2) 0.53661(9) 0.0431(6) Uani 1 1 d .
H41C H 0.8433 0.5365 0.5279 0.052 Uiso 1 1 calc R
C413 C 0.99809(17) 0.62857(18) 0.58791(8) 0.0319(5) Uani 1 1 d .
C414 C 1.07402(19) 0.6267(2) 0.61414(9) 0.0400(5) Uani 1 1 d .
H41D H 1.0692 0.6123 0.6469 0.048 Uiso 1 1 calc R
C415 C 1.1568(2) 0.6454(2) 0.59323(10) 0.0481(6) Uani 1 1 d .
H41E H 1.2080 0.6435 0.6117 0.058 Uiso 1 1 calc R
C416 C 1.1647(2) 0.6667(2) 0.54561(10) 0.0485(7) Uani 1 1 d .
H41F H 1.2218 0.6786 0.5313 0.058 Uiso 1 1 calc R
C417 C 1.0901(2) 0.6709(3) 0.51913(10) 0.0518(7) Uani 1 1 d .
H41G H 1.0950 0.6863 0.4865 0.062 Uiso 1 1 calc R
C418 C 1.0067(2) 0.6524(2) 0.54013(9) 0.0428(6) Uani 1 1 d .
H41H H 0.9550 0.6560 0.5216 0.051 Uiso 1 1 calc R
Li1 Li 0.2267(4) 0.4851(4) 0.72368(19) 0.0502(11) Uani 1 1 d .
O1 O 0.18253(15) 0.40630(16) 0.76947(7) 0.0512(5) Uani 1 1 d .
O2 O 0.22604(16) 0.39013(15) 0.67680(8) 0.0525(5) Uani 1 1 d .
C1D C 0.1216(2) 0.4479(3) 0.81430(11) 0.0558(7) Uani 1 1 d .
H1DA H 0.1085 0.3940 0.8315 0.084 Uiso 1 1 calc R
H1DB H 0.0548 0.5059 0.8093 0.084 Uiso 1 1 calc R
H1DC H 0.1598 0.4721 0.8329 0.084 Uiso 1 1 calc R
C2D C 0.1460(2) 0.3460(2) 0.74565(12) 0.0540(7) Uani 1 1 d .
H2D1 H 0.0734 0.3893 0.7391 0.065 Uiso 1 1 calc R
H2D2 H 0.1466 0.2883 0.7656 0.065 Uiso 1 1 calc R
C3D C 0.2175(3) 0.3045(2) 0.70018(12) 0.0566(7) Uani 1 1 d .
H3D1 H 0.2872 0.2520 0.7067 0.068 Uiso 1 1 calc R
H3D2 H 0.1885 0.2718 0.6800 0.068 Uiso 1 1 calc R
C4D C 0.2912(3) 0.3601(3) 0.63264(12) 0.0658(9) Uani 1 1 d .
H4DA H 0.2754 0.3118 0.6156 0.099 Uiso 1 1 calc R
H4DB H 0.3647 0.3262 0.6381 0.099 Uiso 1 1 calc R
H4DC H 0.2785 0.4214 0.6137 0.099 Uiso 1 1 calc R
O3 O 0.15472(14) 0.63293(16) 0.73257(8) 0.0543(5) Uani 1 1 d .
O4 O 0.35165(15) 0.50375(16) 0.72189(8) 0.0551(5) Uani 1 1 d .
C5D C 0.0461(2) 0.6928(3) 0.74856(13) 0.0626(9) Uani 1 1 d .
H5DA H 0.0300 0.7663 0.7499 0.094 Uiso 1 1 calc R
H5DB H 0.0290 0.6715 0.7802 0.094 Uiso 1 1 calc R
H5DC H 0.0046 0.6819 0.7265 0.094 Uiso 1 1 calc R
C6D C 0.2212(2) 0.6656(3) 0.75222(13) 0.0607(8) Uani 1 1 d .
H6D1 H 0.2210 0.6504 0.7864 0.073 Uiso 1 1 calc R
H6D2 H 0.1957 0.7412 0.7490 0.073 Uiso 1 1 calc R
C7D C 0.3277(2) 0.6109(2) 0.72722(14) 0.0613(8) Uani 1 1 d .
H7DA H 0.3325 0.6406 0.6957 0.074 Uiso 1 1 calc R
H7DB H 0.3782 0.6181 0.7456 0.074 Uiso 1 1 calc R
C8D C 0.4504(2) 0.4451(3) 0.69608(14) 0.0633(9) Uani 1 1 d .
H8DA H 0.4987 0.4730 0.7024 0.095 Uiso 1 1 calc R
H8DB H 0.4443 0.4484 0.6621 0.095 Uiso 1 1 calc R
H8DC H 0.4773 0.3729 0.7057 0.095 Uiso 1 1 calc R
C1L C 0.5088(2) 0.5203(3) 0.56963(10) 0.0552(8) Uani 1 1 d .
C2L C 0.4647(3) 0.4563(3) 0.55989(13) 0.0666(9) Uani 1 1 d .
H2LA H 0.3946 0.4862 0.5529 0.080 Uiso 1 1 calc R
C3L C 0.5198(3) 0.3508(3) 0.56018(15) 0.0743(10) Uani 1 1 d .
H3LA H 0.4868 0.3089 0.5541 0.089 Uiso 1 1 calc R
C4L C 0.6221(3) 0.3044(3) 0.56917(14) 0.0745(10) Uani 1 1 d .
H4LA H 0.6599 0.2312 0.5695 0.089 Uiso 1 1 calc R
C5L C 0.6684(3) 0.3663(3) 0.57767(13) 0.0705(10) Uani 1 1 d .
H5LA H 0.7394 0.3359 0.5834 0.085 Uiso 1 1 calc R
C6L C 0.6121(3) 0.4730(3) 0.57790(11) 0.0614(9) Uani 1 1 d .
H6LA H 0.6453 0.5147 0.5839 0.074 Uiso 1 1 calc R
C7L C 0.4463(3) 0.6350(3) 0.57154(14) 0.0730(10) Uani 1 1 d .
H7LA H 0.4901 0.6675 0.5789 0.110 Uiso 1 1 calc R
H7LB H 0.3859 0.6549 0.5962 0.110 Uiso 1 1 calc R
H7LC H 0.4218 0.6581 0.5408 0.110 Uiso 1 1 calc R
C8L C 0.1546(3) 0.0174(4) 0.46304(16) 0.0838(12) Uani 1 1 d .
C9L C 0.2160(4) 0.0596(4) 0.47163(16) 0.0823(12) Uani 1 1 d .
H9LA H 0.2192 0.1124 0.4517 0.099 Uiso 1 1 calc R
C10L C 0.2769(4) 0.0287(4) 0.5093(2) 0.1006(16) Uani 1 1 d .
H10B H 0.3208 0.0600 0.5141 0.121 Uiso 1 1 calc R
C11L C 0.2732(4) -0.0448(4) 0.53853(19) 0.1000(15) Uani 1 1 d .
H11J H 0.3149 -0.0667 0.5637 0.120 Uiso 1 1 calc R
C12L C 0.2060(5) -0.0883(4) 0.5310(2) 0.1106(17) Uani 1 1 d .
H12C H 0.1988 -0.1371 0.5525 0.133 Uiso 1 1 calc R
C13L C 0.1514(4) -0.0615(4) 0.49334(19) 0.0900(13) Uani 1 1 d .
H13C H 0.1108 -0.0957 0.4872 0.108 Uiso 1 1 calc R
C14L C 0.0929(4) 0.0496(5) 0.42356(17) 0.1095(17) Uani 1 1 d .
H14B H 0.1052 0.1041 0.4066 0.164 Uiso 1 1 calc R
H14C H 0.0184 0.0761 0.4358 0.164 Uiso 1 1 calc R
H14D H 0.1138 -0.0098 0.4019 0.164 Uiso 1 1 calc R
C15L C 0.7372(3) 0.1626(4) 1.01851(18) 0.0859(12) Uani 1 1 d .
C16L C 0.7200(3) 0.2216(3) 0.97875(17) 0.0809(11) Uani 1 1 d .
H16C H 0.6622 0.2882 0.9799 0.097 Uiso 1 1 calc R
C17L C 0.7917(4) 0.1807(4) 0.9345(2) 0.0976(15) Uani 1 1 d .
H17A H 0.7783 0.2213 0.9071 0.117 Uiso 1 1 calc R
C18L C 0.8724(4) 0.0911(4) 0.93165(17) 0.0871(12) Uani 1 1 d .
H18B H 0.9197 0.0665 0.9032 0.105 Uiso 1 1 calc R
C19L C 0.8873(5) 0.0308(4) 0.9734(2) 0.1173(18) Uani 1 1 d .
H19B H 0.9442 -0.0364 0.9723 0.141 Uiso 1 1 calc R
C20L C 0.8232(4) 0.0671(3) 1.0133(2) 0.0976(15) Uani 1 1 d .
H20A H 0.8373 0.0247 1.0402 0.117 Uiso 1 1 calc R
C21L C 0.6692(4) 0.1968(5) 1.0607(2) 0.122(2) Uani 1 1 d .
H21I H 0.6135 0.2661 1.0568 0.182 Uiso 1 1 calc R
H21J H 0.7080 0.1994 1.0861 0.182 Uiso 1 1 calc R
H21K H 0.6384 0.1490 1.0690 0.182 Uiso 1 1 calc R
C22L C 0.0192(4) 0.3890(4) 0.03965(13) 0.0823(13) Uani 1 1 d .
C23L C 0.0970(4) 0.3004(4) 0.01830(17) 0.0886(13) Uani 1 1 d .
H23B H 0.1666 0.2812 0.0243 0.106 Uiso 1 1 calc R
C24L C 0.0816(7) 0.2396(5) -0.0102(2) 0.124(2) Uani 1 1 d .
H24B H 0.1393 0.1797 -0.0248 0.149 Uiso 1 1 calc R
C25L C -0.0122(8) 0.2618(7) -0.0182(2) 0.130(3) Uani 1 1 d .
H25B H -0.0222 0.2143 -0.0369 0.156 Uiso 1 1 calc R
C26L C -0.0959(6) 0.3481(8) -0.0013(3) 0.133(3) Uani 1 1 d .
H26B H -0.1630 0.3639 -0.0097 0.160 Uiso 1 1 calc R
C27L C -0.0826(4) 0.4155(5) 0.0293(2) 0.1095(19) Uani 1 1 d .
H27A H -0.1407 0.4768 0.0425 0.131 Uiso 1 1 calc R
C28L C 0.0387(7) 0.4558(6) 0.07212(19) 0.163(3) Uani 1 1 d .
H28B H 0.1136 0.4258 0.0749 0.244 Uiso 1 1 calc R
H28C H -0.0008 0.4605 0.1035 0.244 Uiso 1 1 calc R
H28D H 0.0161 0.5252 0.0593 0.244 Uiso 1 1 calc R

loop_
_atom_site_aniso_label
_atom_site_aniso_U_11
_atom_site_aniso_U_22
_atom_site_aniso_U_33
_atom_site_aniso_U_23
_atom_site_aniso_U_13
_atom_site_aniso_U_12
Ce1 0.02218(5) 0.02441(6) 0.02368(6) 0.00140(4) -0.00191(4) -0.01121(4)
Si1 0.0275(3) 0.0246(3) 0.0268(3) 0.0028(2) -0.0021(2) -0.0119(2)
Si2 0.0253(3) 0.0255(3) 0.0325(3) 0.0041(2) -0.0069(2) -0.0108(2)
Si3 0.0296(3) 0.0297(3) 0.0270(3) -0.0010(2) -0.0012(2) -0.0166(2)
Si4 0.0298(3) 0.0314(3) 0.0249(3) -0.0016(2) 0.0015(2) -0.0149(2)
C1R 0.0249(9) 0.0258(10) 0.0294(10) 0.0035(8) -0.0017(8) -0.0122(8)
C2R 0.0281(10) 0.0256(10) 0.0312(11) 0.0015(8) -0.0031(8) -0.0136(8)
C3R 0.0290(10) 0.0298(11) 0.0286(10) -0.0033(8) -0.0022(8) -0.0144(9)
C4R 0.0301(10) 0.0338(12) 0.0256(10) -0.0014(8) -0.0046(8) -0.0152(9)
C5R 0.0285(10) 0.0328(11) 0.0288(11) 0.0056(9) -0.0084(8) -0.0128(9)
C6R 0.0218(9) 0.0267(10) 0.0330(11) 0.0035(8) -0.0049(8) -0.0097(8)
C7R 0.0220(9) 0.0251(10) 0.0287(10) 0.0009(8) -0.0018(7) -0.0081(8)
C8R 0.0242(9) 0.0280(11) 0.0274(10) 0.0030(8) 0.0004(7) -0.0119(8)
C9R 0.0267(9) 0.0285(10) 0.0278(10) -0.0008(8) -0.0019(8) -0.0165(8)
C10R 0.0323(10) 0.0341(11) 0.0232(10) 0.0011(8) -0.0048(8) -0.0187(9)
C11R 0.0280(10) 0.0347(12) 0.0247(10) 0.0076(8) -0.0077(8) -0.0150(9)
C12R 0.0244(9) 0.0284(11) 0.0306(11) 0.0060(8) -0.0041(8) -0.0099(8)
C13R 0.0226(9) 0.0276(10) 0.0298(10) -0.0003(8) 0.0002(8) -0.0078(8)
C14R 0.0243(9) 0.0323(11) 0.0270(10) -0.0005(8) 0.0022(8) -0.0140(8)
C15R 0.0290(10) 0.0326(11) 0.0241(10) 0.0021(8) -0.0010(8) -0.0165(9)
C16R 0.0271(9) 0.0285(10) 0.0285(10) 0.0010(8) -0.0024(8) -0.0163(8)
C11 0.0358(11) 0.0321(11) 0.0297(11) 0.0025(9) -0.0033(8) -0.0186(9)
C12 0.0420(12) 0.0347(12) 0.0320(11) 0.0026(9) -0.0010(9) -0.0207(10)
C13 0.0534(14) 0.0375(13) 0.0337(12) -0.0004(10) 0.0007(10) -0.0282(12)
C14 0.0488(14) 0.0568(16) 0.0401(13) 0.0021(12) -0.0035(11) -0.0373(13)
C15 0.0347(12) 0.0567(17) 0.0625(18) 0.0080(14) -0.0082(12) -0.0245(12)
C16 0.0373(12) 0.0383(13) 0.0564(16) 0.0114(12) -0.0075(11) -0.0200(11)
C17 0.0293(10) 0.0299(11) 0.0293(11) 0.0011(8) -0.0024(8) -0.0119(9)
C18 0.0346(11) 0.0363(12) 0.0301(11) 0.0040(9) -0.0030(9) -0.0179(10)
C19 0.0449(13) 0.0388(13) 0.0413(13) -0.0004(10) -0.0061(10) -0.0234(11)
C110 0.0583(16) 0.0531(16) 0.0325(13) -0.0028(11) -0.0067(11) -0.0280(13)
C111 0.0691(18) 0.0582(18) 0.0291(12) 0.0063(11) -0.0070(12) -0.0366(15)
C112 0.0528(14) 0.0408(14) 0.0321(12) 0.0068(10) -0.0066(10) -0.0258(12)
C113 0.0315(10) 0.0249(10) 0.0309(11) 0.0066(8) -0.0032(8) -0.0110(8)
C114 0.0373(11) 0.0307(12) 0.0393(12) 0.0093(10) -0.0062(9) -0.0155(10)
C115 0.0323(12) 0.0449(15) 0.0567(16) 0.0144(12) -0.0099(11) -0.0136(11)
C116 0.0370(13) 0.0401(15) 0.0638(19) 0.0045(13) 0.0005(12) 0.0000(11)
C117 0.0505(15) 0.0322(13) 0.0500(16) -0.0043(11) 0.0014(12) -0.0069(11)
C118 0.0396(12) 0.0302(12) 0.0378(12) 0.0030(9) -0.0037(10) -0.0127(10)
C21 0.0285(10) 0.0257(11) 0.0392(12) 0.0023(9) -0.0088(9) -0.0084(8)
C22 0.0332(11) 0.0393(13) 0.0424(13) -0.0015(10) -0.0032(10) -0.0138(10)
C23 0.0398(13) 0.0489(16) 0.0425(14) -0.0021(12) -0.0024(11) -0.0109(12)
C24 0.0601(17) 0.0397(15) 0.0460(15) -0.0076(12) -0.0130(13) -0.0088(13)
C25 0.0613(17) 0.0362(14) 0.0551(17) -0.0029(12) -0.0167(13) -0.0200(13)
C26 0.0423(13) 0.0336(13) 0.0452(14) 0.0022(10) -0.0123(10) -0.0178(10)
C27 0.0295(10) 0.0329(11) 0.0326(11) 0.0079(9) -0.0072(8) -0.0143(9)
C28 0.0313(11) 0.0417(14) 0.0432(14) 0.0059(11) -0.0079(10) -0.0122(10)
C29 0.0290(11) 0.0607(18) 0.0470(15) 0.0103(13) -0.0090(10) -0.0115(11)
C210 0.0358(13) 0.086(2) 0.0507(16) 0.0071(15) -0.0137(12) -0.0323(15)
C211 0.0513(16) 0.063(2) 0.084(2) -0.0092(17) -0.0176(16) -0.0323(15)
C212 0.0380(13) 0.0427(15) 0.0707(19) -0.0021(13) -0.0153(12) -0.0184(11)
C213 0.0334(11) 0.0264(11) 0.0378(12) 0.0027(9) -0.0039(9) -0.0130(9)
C214 0.0430(13) 0.0371(13) 0.0376(13) 0.0082(10) -0.0072(10) -0.0186(11)
C215 0.0647(18) 0.0458(16) 0.0417(15) 0.0131(12) -0.0074(13) -0.0251(14)
C216 0.0641(18) 0.0459(16) 0.0570(18) 0.0072(13) 0.0099(14) -0.0298(14)
C217 0.0462(15) 0.0529(17) 0.069(2) 0.0091(15) 0.0010(13) -0.0294(13)
C218 0.0380(12) 0.0453(15) 0.0514(15) 0.0102(12) -0.0078(11) -0.0225(11)
C31 0.0325(10) 0.0297(11) 0.0330(11) -0.0006(9) -0.0038(8) -0.0169(9)
C32 0.0362(11) 0.0350(12) 0.0378(12) 0.0004(10) -0.0008(9) -0.0188(10)
C33 0.0479(14) 0.0453(14) 0.0387(13) 0.0067(11) -0.0001(10) -0.0274(12)
C34 0.0524(15) 0.0410(15) 0.0482(15) 0.0127(12) -0.0095(12) -0.0193(12)
C35 0.0436(14) 0.0362(14) 0.0531(16) 0.0043(12) -0.0033(12) -0.0069(11)
C36 0.0382(12) 0.0371(13) 0.0366(12) 0.0014(10) -0.0013(9) -0.0160(10)
C37 0.0356(11) 0.0323(11) 0.0275(10) 0.0013(9) -0.0012(8) -0.0158(9)
C38 0.0337(11) 0.0397(13) 0.0377(12) 0.0013(10) -0.0018(9) -0.0171(10)
C39 0.0355(13) 0.0532(17) 0.0535(17) 0.0116(13) 0.0020(11) -0.0162(12)
C310 0.0465(15) 0.0577(18) 0.0375(14) 0.0062(12) 0.0109(11) -0.0096(13)
C311 0.0621(18) 0.0604(19) 0.0333(14) -0.0107(12) 0.0055(12) -0.0193(15)
C312 0.0493(14) 0.0514(16) 0.0359(13) -0.0100(11) 0.0022(11) -0.0254(12)
C313 0.0352(11) 0.0336(12) 0.0341(11) -0.0033(9) -0.0054(9) -0.0189(9)
C314 0.0409(13) 0.0428(14) 0.0508(15) 0.0038(11) -0.0087(11) -0.0262(11)
C315 0.0444(15) 0.0618(19) 0.072(2) 0.0027(16) -0.0118(14) -0.0345(14)
C316 0.0439(15) 0.067(2) 0.072(2) -0.0015(16) -0.0228(14) -0.0276(14)
C317 0.0528(16) 0.0632(19) 0.0511(17) 0.0090(14) -0.0235(13) -0.0254(14)
C318 0.0454(13) 0.0509(16) 0.0383(13) 0.0052(11) -0.0115(10) -0.0266(12)
C41 0.0387(11) 0.0339(12) 0.0262(10) -0.0025(9) -0.0005(9) -0.0162(10)
C42 0.0410(12) 0.0396(13) 0.0386(13) -0.0055(10) 0.0036(10) -0.0171(11)
C43 0.0437(14) 0.0389(14) 0.0521(16) -0.0074(12) 0.0024(12) -0.0094(11)
C44 0.0629(17) 0.0333(14) 0.0517(16) -0.0024(12) -0.0073(13) -0.0151(13)
C45 0.0621(17) 0.0435(15) 0.0540(17) 0.0039(13) -0.0034(13) -0.0305(14)
C46 0.0436(13) 0.0395(14) 0.0429(14) -0.0036(11) 0.0038(11) -0.0204(11)
C47 0.0355(11) 0.0405(13) 0.0269(10) 0.0026(9) -0.0013(8) -0.0229(10)
C48 0.0420(12) 0.0405(13) 0.0341(12) 0.0030(10) -0.0084(10) -0.0208(11)
C49 0.0484(14) 0.0436(15) 0.0534(16) 0.0139(12) -0.0149(12) -0.0222(12)
C410 0.0582(16) 0.068(2) 0.0431(15) 0.0232(14) -0.0219(13) -0.0407(16)
C411 0.0620(17) 0.083(2) 0.0310(13) 0.0019(13) -0.0098(12) -0.0474(17)
C412 0.0440(13) 0.0568(16) 0.0340(12) -0.0054(11) -0.0009(10) -0.0280(12)
C413 0.0336(11) 0.0322(11) 0.0297(11) -0.0029(9) 0.0037(8) -0.0164(9)
C414 0.0387(12) 0.0485(15) 0.0360(12) 0.0027(11) -0.0016(10) -0.0230(11)
C415 0.0395(13) 0.0604(18) 0.0516(16) -0.0028(13) -0.0031(11) -0.0291(13)
C416 0.0461(14) 0.0553(17) 0.0519(16) -0.0007(13) 0.0057(12) -0.0325(13)
C417 0.0582(16) 0.0692(19) 0.0364(14) 0.0051(13) 0.0065(12) -0.0394(15)
C418 0.0471(14) 0.0589(17) 0.0310(12) 0.0005(11) 0.0021(10) -0.0331(13)
Li1 0.042(2) 0.044(3) 0.066(3) 0.001(2) 0.001(2) -0.023(2)
O1 0.0461(10) 0.0530(12) 0.0582(12) 0.0050(9) -0.0066(9) -0.0257(9)
O2 0.0556(11) 0.0397(10) 0.0587(12) 0.0026(9) -0.0022(9) -0.0196(9)
C1D 0.0496(16) 0.0619(19) 0.0546(18) 0.0076(14) -0.0104(13) -0.0229(14)
C2D 0.0484(15) 0.0458(16) 0.073(2) 0.0056(14) -0.0110(14) -0.0251(13)
C3D 0.0641(18) 0.0417(16) 0.0656(19) 0.0067(14) -0.0090(15) -0.0249(14)
C4D 0.071(2) 0.061(2) 0.061(2) -0.0026(16) 0.0001(16) -0.0272(17)
O3 0.0349(9) 0.0517(12) 0.0727(14) -0.0171(10) -0.0003(9) -0.0166(9)
O4 0.0436(10) 0.0500(12) 0.0740(14) 0.0010(10) 0.0004(9) -0.0249(9)
C5D 0.0366(14) 0.060(2) 0.079(2) -0.0162(17) 0.0013(14) -0.0115(13)
C6D 0.0514(16) 0.0587(19) 0.078(2) -0.0118(16) -0.0026(15) -0.0309(15)
C7D 0.0478(16) 0.0496(18) 0.090(2) 0.0010(16) -0.0034(16) -0.0258(14)
C8D 0.0384(14) 0.0548(19) 0.090(3) 0.0032(17) -0.0010(15) -0.0170(13)
C1L 0.0612(17) 0.083(2) 0.0400(14) 0.0047(14) -0.0022(12) -0.0497(17)
C2L 0.0627(19) 0.089(3) 0.069(2) 0.0082(19) -0.0179(16) -0.050(2)
C3L 0.071(2) 0.081(3) 0.088(3) -0.010(2) -0.0107(19) -0.050(2)
C4L 0.071(2) 0.083(3) 0.075(2) -0.014(2) 0.0020(18) -0.040(2)
C5L 0.0518(18) 0.097(3) 0.069(2) -0.015(2) 0.0014(16) -0.0401(19)
C6L 0.0579(18) 0.095(3) 0.0508(17) -0.0098(17) 0.0018(14) -0.0525(19)
C7L 0.075(2) 0.088(3) 0.073(2) 0.014(2) -0.0057(18) -0.052(2)
C8L 0.075(2) 0.087(3) 0.081(3) -0.026(2) 0.014(2) -0.033(2)
C9L 0.095(3) 0.083(3) 0.076(3) -0.010(2) 0.012(2) -0.052(2)
C10L 0.092(3) 0.104(4) 0.115(4) -0.033(3) 0.016(3) -0.058(3)
C11L 0.100(3) 0.095(4) 0.093(3) -0.016(3) -0.017(3) -0.030(3)
C12L 0.127(4) 0.072(3) 0.128(5) 0.009(3) -0.010(4) -0.042(3)
C13L 0.102(3) 0.079(3) 0.101(3) 0.003(3) 0.000(3) -0.053(3)
C14L 0.088(3) 0.132(5) 0.077(3) -0.016(3) 0.001(2) -0.023(3)
C15L 0.078(3) 0.087(3) 0.098(3) -0.006(3) -0.014(2) -0.040(2)
C16L 0.078(3) 0.064(2) 0.096(3) 0.022(2) -0.032(2) -0.023(2)
C17L 0.104(4) 0.101(4) 0.118(4) 0.041(3) -0.046(3) -0.066(3)
C18L 0.092(3) 0.093(3) 0.084(3) -0.014(3) -0.009(2) -0.048(3)
C19L 0.135(5) 0.082(3) 0.108(4) 0.007(3) -0.021(4) -0.023(3)
C20L 0.098(3) 0.051(2) 0.111(4) 0.006(2) -0.016(3) -0.004(2)
C21L 0.086(3) 0.145(5) 0.143(5) -0.042(4) 0.020(3) -0.065(3)
C22L 0.132(4) 0.107(3) 0.0421(18) 0.008(2) -0.009(2) -0.086(3)
C23L 0.073(3) 0.115(4) 0.076(3) 0.022(3) -0.006(2) -0.042(3)
C24L 0.203(8) 0.099(4) 0.078(3) -0.006(3) 0.004(4) -0.080(5)
C25L 0.217(9) 0.153(7) 0.097(4) 0.051(4) -0.078(5) -0.140(7)
C26L 0.125(5) 0.191(8) 0.152(6) 0.107(6) -0.090(5) -0.119(5)
C27L 0.083(3) 0.109(4) 0.111(4) 0.044(3) 0.010(3) -0.029(3)
C28L 0.322(11) 0.173(7) 0.062(3) -0.003(3) -0.020(4) -0.172(7)

loop_
_atom_type_symbol
_atom_type_description
_atom_type_scat_dispersion_real
_atom_type_scat_dispersion_imag
_atom_type_scat_source
C C 0.0033 0.0016 'International Tables Vol C Tables 4.2.6.8 and 6.1.1.4'
H H 0.0000 0.0000 'International Tables Vol C Tables 4.2.6.8 and 6.1.1.4'
Li Li -0.0003 0.0001 'International Tables Vol C Tables 4.2.6.8 and 6.1.1.4'
Si Si 0.0817 0.0704 'International Tables Vol C Tables 4.2.6.8 and 6.1.1.4'
Ce Ce -0.2486 2.6331 'International Tables Vol C Tables 4.2.6.8 and 6.1.1.4'
O O 0.0106 0.0060 'International Tables Vol C Tables 4.2.6.8 and 6.1.1.4'

loop_
_geom_angle_atom_site_label_1
_geom_angle_atom_site_label_2
_geom_angle_atom_site_label_3
_geom_angle
C2R Ce1 C12R 83.49(7)
C2R Ce1 C3R 29.77(6)
C12R Ce1 C3R 95.41(8)
C2R Ce1 C11R 96.80(7)
C12R Ce1 C11R 29.85(7)
C3R Ce1 C11R 118.63(7)
C2R Ce1 C1R 30.02(6)
C12R Ce1 C1R 89.91(7)
C3R Ce1 C1R 56.89(7)
C11R Ce1 C1R 88.24(7)
C2R Ce1 C4R 56.85(7)
C12R Ce1 C4R 119.32(7)
C3R Ce1 C4R 29.68(7)
C11R Ce1 C4R 146.86(7)
C1R Ce1 C4R 77.29(7)
C2R Ce1 C5R 76.93(7)
C12R Ce1 C5R 148.44(7)
C3R Ce1 C5R 56.27(7)
C11R Ce1 C5R 173.47(6)
C1R Ce1 C5R 85.39(7)
C4R Ce1 C5R 29.38(7)
C2R Ce1 C13R 88.41(7)
C12R Ce1 C13R 29.61(6)
C3R Ce1 C13R 85.51(7)
C11R Ce1 C13R 56.57(7)
C1R Ce1 C13R 107.50(7)
C4R Ce1 C13R 99.36(7)
C5R Ce1 C13R 124.29(7)
C2R Ce1 C15R 137.13(7)
C12R Ce1 C15R 75.55(7)
C3R Ce1 C15R 115.50(7)
C11R Ce1 C15R 83.18(7)
C1R Ce1 C15R 163.29(6)
C4R Ce1 C15R 102.45(7)
C5R Ce1 C15R 102.62(7)
C13R Ce1 C15R 55.86(7)
C2R Ce1 C10R 121.82(7)
C12R Ce1 C10R 56.24(7)
C3R Ce1 C10R 147.53(7)
C11R Ce1 C10R 29.33(7)
C1R Ce1 C10R 103.37(7)
C4R Ce1 C10R 175.37(7)
C5R Ce1 C10R 154.85(7)
C13R Ce1 C10R 76.05(7)
C15R Ce1 C10R 75.57(7)
C2R Ce1 C8R 56.12(7)
C12R Ce1 C8R 112.88(7)
C3R Ce1 C8R 75.24(7)
C11R Ce1 C8R 99.14(7)
C1R Ce1 C8R 29.80(6)
C4R Ce1 C8R 82.97(7)
C5R Ce1 C8R 75.93(7)
C13R Ce1 C8R 136.12(7)
C15R Ce1 C8R 166.46(6)
C10R Ce1 C8R 99.89(7)
C2R Ce1 C16R 163.91(6)
C12R Ce1 C16R 83.01(7)
C3R Ce1 C16R 144.09(6)
C11R Ce1 C16R 75.41(7)
C1R Ce1 C16R 158.24(7)
C4R Ce1 C16R 124.02(7)
C5R Ce1 C16R 111.12(7)
C13R Ce1 C16R 75.54(7)
C15R Ce1 C16R 29.37(6)
C10R Ce1 C16R 55.78(7)
C8R Ce1 C16R 138.27(7)
C1R Si1 C17 113.47(10)
C1R Si1 C113 113.23(10)
C17 Si1 C113 106.45(11)
C1R Si1 C11 106.85(10)
C17 Si1 C11 107.52(10)
C113 Si1 C11 109.15(11)
C6R Si2 C21 113.19(11)
C6R Si2 C27 110.14(10)
C21 Si2 C27 106.73(11)
C6R Si2 C213 110.45(10)
C21 Si2 C213 109.33(11)
C27 Si2 C213 106.74(11)
C9R Si3 C37 111.93(10)
C9R Si3 C31 112.23(10)
C37 Si3 C31 108.26(10)
C9R Si3 C313 108.56(10)
C37 Si3 C313 107.78(11)
C31 Si3 C313 107.90(11)
C14R Si4 C413 108.59(10)
C14R Si4 C47 115.32(10)
C413 Si4 C47 106.50(10)
C14R Si4 C41 112.12(11)
C413 Si4 C41 106.22(10)
C47 Si4 C41 107.58(11)
C2R C1R C8R 131.6(2)
C2R C1R Si1 113.02(15)
C8R C1R Si1 115.24(16)
C2R C1R Ce1 74.29(12)
C8R C1R Ce1 76.11(12)
Si1 C1R Ce1 133.17(10)
C3R C2R C1R 135.7(2)
C3R C2R Ce1 75.66(12)
C1R C2R Ce1 75.69(12)
C2R C3R C4R 136.1(2)
C2R C3R Ce1 74.58(13)
C4R C3R Ce1 75.46(13)
C5R C4R C3R 135.4(2)
C5R C4R Ce1 75.66(13)
C3R C4R Ce1 74.86(13)
C4R C5R C6R 135.6(2)
C4R C5R Ce1 74.96(13)
C6R C5R Ce1 77.02(13)
C7R C6R C5R 131.6(2)
C7R C6R Si2 115.98(16)
C5R C6R Si2 111.87(16)
C7R C6R Ce1 74.70(12)
C5R C6R Ce1 73.34(12)
Si2 C6R Ce1 140.47(10)
C8R C7R C6R 137.4(2)
C8R C7R Ce1 74.64(11)
C6R C7R Ce1 75.87(12)
C7R C8R C1R 136.5(2)
C7R C8R Ce1 76.11(11)
C1R C8R Ce1 74.08(11)
C10R C9R C16R 132.0(2)
C10R C9R Si3 111.07(16)
C16R C9R Si3 116.16(16)
C10R C9R Ce1 73.33(12)
C16R C9R Ce1 73.48(12)
Si3 C9R Ce1 144.46(10)
C11R C10R C9R 135.9(2)
C11R C10R Ce1 74.23(13)
C9R C10R Ce1 77.28(12)
C10R C11R C12R 135.0(2)
C10R C11R Ce1 76.44(13)
C12R C11R Ce1 74.51(12)
C13R C12R C11R 136.0(2)
C13R C12R Ce1 76.40(12)
C11R C12R Ce1 75.65(12)
C12R C13R C14R 135.9(2)
C12R C13R Ce1 73.99(12)
C14R C13R Ce1 76.42(12)
C13R C14R C15R 131.4(2)
C13R C14R Si4 116.74(16)
C15R C14R Si4 111.81(15)
C13R C14R Ce1 73.98(11)
C15R C14R Ce1 74.35(11)
Si4 C14R Ce1 134.07(10)
C16R C15R C14R 136.9(2)
C16R C15R Ce1 75.53(11)
C14R C15R Ce1 75.99(12)
C15R C16R C9R 136.7(2)
C15R C16R Ce1 75.11(12)
C9R C16R Ce1 77.14(11)
C16 C11 C12 117.3(2)
C16 C11 Si1 118.27(18)
C12 C11 Si1 124.38(18)
C13 C12 C11 121.2(2)
C14 C13 C12 120.2(2)
C13 C14 C15 119.9(2)
C14 C15 C16 120.0(3)
C15 C16 C11 121.4(2)
C112 C17 C18 117.1(2)
C112 C17 Si1 119.32(18)
C18 C17 Si1 123.55(17)
C19 C18 C17 121.8(2)
C18 C19 C110 119.7(2)
C111 C110 C19 119.9(2)
C112 C111 C110 120.0(2)
C111 C112 C17 121.6(2)
C114 C113 C118 117.3(2)
C114 C113 Si1 120.82(18)
C118 C113 Si1 121.85(18)
C113 C114 C115 121.3(3)
C116 C115 C114 119.9(3)
C117 C116 C115 120.1(2)
C116 C117 C118 120.1(3)
C117 C118 C113 121.4(3)
C26 C21 C22 117.0(2)
C26 C21 Si2 122.45(18)
C22 C21 Si2 120.57(18)
C23 C22 C21 121.5(2)
C24 C23 C22 120.2(3)
C23 C24 C25 119.8(3)
C24 C25 C26 119.9(3)
C25 C26 C21 121.7(3)
C212 C27 C28 116.5(2)
C212 C27 Si2 121.48(18)
C28 C27 Si2 121.98(19)
C29 C28 C27 121.7(3)
C210 C29 C28 120.3(3)
C29 C210 C211 119.7(3)
C210 C211 C212 120.2(3)
C27 C212 C211 121.6(3)
C214 C213 C218 117.8(2)
C214 C213 Si2 122.37(18)
C218 C213 Si2 119.85(19)
C213 C214 C215 121.0(2)
C216 C215 C214 120.2(3)
C215 C216 C217 119.8(3)
C216 C217 C218 119.9(3)
C217 C218 C213 121.4(3)
C36 C31 C32 116.9(2)
C36 C31 Si3 120.21(17)
C32 C31 Si3 122.83(17)
C33 C32 C31 121.7(2)
C34 C33 C32 120.1(2)
C33 C34 C35 119.6(2)
C36 C35 C34 120.1(2)
C35 C36 C31 121.6(2)
C38 C37 C312 117.5(2)
C38 C37 Si3 120.83(18)
C312 C37 Si3 121.59(18)
C39 C38 C37 121.1(3)
C310 C39 C38 120.2(3)
C311 C310 C39 119.9(2)
C310 C311 C312 120.5(3)
C311 C312 C37 120.8(3)
C314 C313 C318 116.1(2)
C314 C313 Si3 122.68(19)
C318 C313 Si3 121.01(18)
C315 C314 C313 122.0(3)
C316 C315 C314 120.2(3)
C315 C316 C317 119.5(3)
C318 C317 C316 119.9(3)
C317 C318 C313 122.3(3)
C42 C41 C46 116.5(2)
C42 C41 Si4 121.13(18)
C46 C41 Si4 122.33(18)
C43 C42 C41 121.8(2)
C44 C43 C42 120.4(3)
C43 C44 C45 119.2(3)
C46 C45 C44 120.4(3)
C45 C46 C41 121.7(2)
C48 C47 C412 116.7(2)
C48 C47 Si4 124.09(18)
C412 C47 Si4 119.07(19)
C49 C48 C47 122.0(3)
C410 C49 C48 120.1(3)
C411 C410 C49 119.4(3)
C410 C411 C412 120.5(3)
C411 C412 C47 121.3(3)
C414 C413 C418 117.5(2)
C414 C413 Si4 120.37(17)
C418 C413 Si4 121.96(19)
C415 C414 C413 121.2(2)
C416 C415 C414 120.1(3)
C417 C416 C415 119.9(2)
C416 C417 C418 120.0(3)
C413 C418 C417 121.2(3)
O3 Li1 O4 84.7(2)
O3 Li1 O1 116.2(3)
O4 Li1 O1 125.7(3)
O3 Li1 O2 132.9(3)
O4 Li1 O2 117.6(3)
O1 Li1 O2 85.2(2)
O3 Li1 C6D 29.74(12)
O4 Li1 C6D 57.91(16)
O1 Li1 C6D 119.1(3)
O2 Li1 C6D 153.8(3)
O3 Li1 C2D 127.2(2)
O4 Li1 C2D 143.0(3)
O1 Li1 C2D 29.26(12)
O2 Li1 C2D 57.21(15)
C6D Li1 C2D 143.8(2)
O3 Li1 C3D 147.5(3)
O4 Li1 C3D 126.2(2)
O1 Li1 C3D 56.83(15)
O2 Li1 C3D 29.12(12)
C6D Li1 C3D 175.1(2)
C2D Li1 C3D 31.45(11)
C2D O1 C1D 112.6(2)
C2D O1 Li1 109.2(2)
C1D O1 Li1 123.8(2)
C4D O2 C3D 112.2(2)
C4D O2 Li1 125.5(2)
C3D O2 Li1 109.5(2)
O1 C2D C3D 107.5(2)
O1 C2D Li1 41.51(17)
C3D C2D Li1 75.0(2)
O2 C3D C2D 107.2(2)
O2 C3D Li1 41.41(17)
C2D C3D Li1 73.5(2)
C6D O3 C5D 114.2(2)
C6D O3 Li1 108.0(2)
C5D O3 Li1 126.3(2)
C8D O4 C7D 112.9(2)
C8D O4 Li1 128.1(3)
C7D O4 Li1 111.6(2)
O3 C6D C7D 109.1(3)
O3 C6D Li1 42.30(17)
C7D C6D Li1 77.5(2)
O4 C7D C6D 108.3(2)
C6L C1L C2L 117.0(4)
C6L C1L C7L 122.2(3)
C2L C1L C7L 120.8(3)
C3L C2L C1L 121.4(3)
C2L C3L C4L 121.1(4)
C5L C4L C3L 118.5(4)
C4L C5L C6L 120.2(4)
C1L C6L C5L 121.8(3)
C9L C8L C13L 117.7(5)
C9L C8L C14L 121.5(5)
C13L C8L C14L 120.8(5)
C8L C9L C10L 122.2(5)
C11L C10L C9L 120.5(5)
C10L C11L C12L 118.3(5)
C13L C12L C11L 120.7(5)
C12L C13L C8L 120.4(5)
C16L C15L C20L 115.9(5)
C16L C15L C21L 121.5(5)
C20L C15L C21L 122.6(5)
C15L C16L C17L 119.6(4)
C18L C17L C16L 122.2(5)
C17L C18L C19L 117.0(5)
C20L C19L C18L 121.1(5)
C19L C20L C15L 124.2(5)
C23L C22L C27L 116.2(5)
C23L C22L C28L 122.8(6)
C27L C22L C28L 120.9(6)
C24L C23L C22L 123.9(6)
C25L C24L C23L 119.7(7)
C24L C25L C26L 123.2(7)
C25L C26L C27L 118.7(5)
C22L C27L C26L 118.1(5)

loop_
_geom_bond_atom_site_label_1
_geom_bond_atom_site_label_2
_geom_bond_distance
Ce1 C2R 2.738(2)
Ce1 C12R 2.738(2)
Ce1 C3R 2.752(2)
Ce1 C11R 2.753(2)
Ce1 C1R 2.756(2)
Ce1 C4R 2.759(2)
Ce1 C5R 2.768(2)
Ce1 C13R 2.769(2)
Ce1 C15R 2.779(2)
Ce1 C10R 2.781(2)
Ce1 C8R 2.782(2)
Ce1 C16R 2.784(2)
Si1 C1R 1.876(2)
Si1 C17 1.885(2)
Si1 C113 1.890(2)
Si1 C11 1.890(2)
Si2 C6R 1.857(2)
Si2 C21 1.885(3)
Si2 C27 1.887(2)
Si2 C213 1.892(2)
Si3 C9R 1.872(2)
Si3 C37 1.883(2)
Si3 C31 1.888(2)
Si3 C313 1.890(3)
Si4 C14R 1.869(2)
Si4 C413 1.888(2)
Si4 C47 1.891(3)
Si4 C41 1.892(3)
C1R C2R 1.423(3)
C1R C8R 1.424(3)
C2R C3R 1.410(3)
C3R C4R 1.412(3)
C4R C5R 1.402(3)
C5R C6R 1.429(3)
C6R C7R 1.426(3)
C7R C8R 1.410(3)
C9R C10R 1.424(3)
C9R C16R 1.425(3)
C10R C11R 1.401(3)
C11R C12R 1.414(3)
C12R C13R 1.408(3)
C13R C14R 1.423(3)
C14R C15R 1.428(3)
C15R C16R 1.410(3)
C11 C16 1.393(3)
C11 C12 1.395(3)
C12 C13 1.394(3)
C13 C14 1.373(4)
C14 C15 1.378(4)
C15 C16 1.391(3)
C17 C112 1.399(3)
C17 C18 1.400(3)
C18 C19 1.384(4)
C19 C110 1.387(4)
C110 C111 1.384(4)
C111 C112 1.384(4)
C113 C114 1.393(3)
C113 C118 1.405(3)
C114 C115 1.394(3)
C115 C116 1.382(4)
C116 C117 1.376(5)
C117 C118 1.386(4)
C21 C26 1.391(3)
C21 C22 1.406(3)
C22 C23 1.383(4)
C23 C24 1.379(4)
C24 C25 1.383(4)
C25 C26 1.389(4)
C27 C212 1.389(4)
C27 C28 1.397(3)
C28 C29 1.388(4)
C29 C210 1.361(5)
C210 C211 1.375(5)
C211 C212 1.390(4)
C213 C214 1.388(3)
C213 C218 1.396(3)
C214 C215 1.396(4)
C215 C216 1.377(4)
C216 C217 1.381(5)
C217 C218 1.391(4)
C31 C36 1.397(3)
C31 C32 1.404(3)
C32 C33 1.386(4)
C33 C34 1.380(4)
C34 C35 1.388(4)
C35 C36 1.387(4)
C37 C38 1.395(3)
C37 C312 1.399(3)
C38 C39 1.387(3)
C39 C310 1.375(5)
C310 C311 1.366(5)
C311 C312 1.390(4)
C313 C314 1.397(3)
C313 C318 1.402(4)
C314 C315 1.386(4)
C315 C316 1.377(5)
C316 C317 1.384(5)
C317 C318 1.379(4)
C41 C42 1.396(3)
C41 C46 1.399(3)
C42 C43 1.389(4)
C43 C44 1.369(4)
C44 C45 1.389(4)
C45 C46 1.380(4)
C47 C48 1.395(4)
C47 C412 1.405(3)
C48 C49 1.387(4)
C49 C410 1.381(4)
C410 C411 1.380(5)
C411 C412 1.388(4)
C413 C414 1.391(4)
C413 C418 1.395(3)
C414 C415 1.389(3)
C415 C416 1.382(4)
C416 C417 1.370(4)
C417 C418 1.396(3)
Li1 O3 1.920(5)
Li1 O4 1.924(5)
Li1 O1 1.930(5)
Li1 O2 1.943(6)
Li1 C6D 2.714(6)
Li1 C2D 2.750(5)
Li1 C3D 2.770(6)
O1 C2D 1.423(4)
O1 C1D 1.428(4)
O2 C4D 1.416(4)
O2 C3D 1.430(4)
C2D C3D 1.496(4)
O3 C6D 1.415(4)
O3 C5D 1.425(3)
O4 C8D 1.403(4)
O4 C7D 1.434(4)
C6D C7D 1.466(4)
C1L C6L 1.382(5)
C1L C2L 1.382(5)
C1L C7L 1.490(5)
C2L C3L 1.370(6)
C3L C4L 1.376(6)
C4L C5L 1.371(5)
C5L C6L 1.385(5)
C8L C9L 1.323(6)
C8L C13L 1.421(6)
C8L C14L 1.459(7)
C9L C10L 1.409(7)
C10L C11L 1.342(7)
C11L C12L 1.404(8)
C12L C13L 1.357(8)
C15L C16L 1.376(6)
C15L C20L 1.378(6)
C15L C21L 1.393(7)
C16L C17L 1.469(7)
C17L C18L 1.294(7)
C18L C19L 1.433(7)
C19L C20L 1.322(7)
C22L C23L 1.361(7)
C22L C27L 1.410(7)
C22L C28L 1.489(7)
C23L C24L 1.318(8)
C24L C25L 1.291(10)
C25L C26L 1.335(10)
C26L C27L 1.413(10)

loop_
_geom_torsion_atom_site_label_1
_geom_torsion_atom_site_label_2
_geom_torsion_atom_site_label_3
_geom_torsion_atom_site_label_4
_geom_torsion
C17 Si1 C1R C2R 156.45(15)
C113 Si1 C1R C2R 34.96(19)
C11 Si1 C1R C2R -85.24(17)
C17 Si1 C1R C8R -27.78(18)
C113 Si1 C1R C8R -149.27(15)
C11 Si1 C1R C8R 90.54(17)
C17 Si1 C1R Ce1 66.72(16)
C113 Si1 C1R Ce1 -54.77(17)
C11 Si1 C1R Ce1 -174.97(13)
C12R Ce1 C1R C2R -77.06(13)
C3R Ce1 C1R C2R 19.46(12)
C11R Ce1 C1R C2R -106.87(13)
C4R Ce1 C1R C2R 43.09(12)
C5R Ce1 C1R C2R 71.70(13)
C13R Ce1 C1R C2R -52.86(14)
C15R Ce1 C1R C2R -47.9(3)
C10R Ce1 C1R C2R -132.21(13)
C8R Ce1 C1R C2R 141.2(2)
C16R Ce1 C1R C2R -147.65(16)
C2R Ce1 C1R C8R -141.2(2)
C12R Ce1 C1R C8R 141.73(13)
C3R Ce1 C1R C8R -121.75(15)
C11R Ce1 C1R C8R 111.92(13)
C4R Ce1 C1R C8R -98.12(14)
C5R Ce1 C1R C8R -69.52(13)
C13R Ce1 C1R C8R 165.93(12)
C15R Ce1 C1R C8R 170.9(2)
C10R Ce1 C1R C8R 86.58(13)
C16R Ce1 C1R C8R 71.1(2)
C2R Ce1 C1R Si1 107.05(19)
C12R Ce1 C1R Si1 29.99(14)
C3R Ce1 C1R Si1 126.51(16)
C11R Ce1 C1R Si1 0.18(14)
C4R Ce1 C1R Si1 150.14(15)
C5R Ce1 C1R Si1 178.74(14)
C13R Ce1 C1R Si1 54.19(15)
C15R Ce1 C1R Si1 59.1(3)
C10R Ce1 C1R Si1 -25.16(15)
C8R Ce1 C1R Si1 -111.7(2)
C16R Ce1 C1R Si1 -40.6(3)
C8R C1R C2R C3R 3.2(4)
Si1 C1R C2R C3R 178.1(2)
Ce1 C1R C2R C3R -51.2(2)
C8R C1R C2R Ce1 54.4(2)
Si1 C1R C2R Ce1 -130.75(12)
C12R Ce1 C2R C3R -113.00(13)
C11R Ce1 C2R C3R -139.77(13)
C1R Ce1 C2R C3R 145.79(19)
C4R Ce1 C2R C3R 18.54(11)
C5R Ce1 C2R C3R 42.08(12)
C13R Ce1 C2R C3R -83.72(13)
C15R Ce1 C2R C3R -52.48(16)
C10R Ce1 C2R C3R -156.20(12)
C8R Ce1 C2R C3R 123.77(14)
C16R Ce1 C2R C3R -79.9(3)
C12R Ce1 C2R C1R 101.21(13)
C3R Ce1 C2R C1R -145.79(19)
C11R Ce1 C2R C1R 74.43(13)
C4R Ce1 C2R C1R -127.25(14)
C5R Ce1 C2R C1R -103.71(13)
C13R Ce1 C2R C1R 130.49(13)
C15R Ce1 C2R C1R 161.73(11)
C10R Ce1 C2R C1R 58.00(14)
C8R Ce1 C2R C1R -22.03(11)
C16R Ce1 C2R C1R 134.3(2)
C1R C2R C3R C4R 2.6(4)
Ce1 C2R C3R C4R -48.6(3)
C1R C2R C3R Ce1 51.2(2)
C12R Ce1 C3R C2R 66.73(13)
C11R Ce1 C3R C2R 46.94(14)
C1R Ce1 C3R C2R -19.62(11)
C4R Ce1 C3R C2R -147.48(19)
C5R Ce1 C3R C2R -128.28(14)
C13R Ce1 C3R C2R 94.67(13)
C15R Ce1 C3R C2R 143.28(12)
C10R Ce1 C3R C2R 39.68(18)
C8R Ce1 C3R C2R -45.54(12)
C16R Ce1 C3R C2R 152.28(12)
C2R Ce1 C3R C4R 147.48(19)
C12R Ce1 C3R C4R -145.79(12)
C11R Ce1 C3R C4R -165.59(11)
C1R Ce1 C3R C4R 127.86(14)
C5R Ce1 C3R C4R 19.19(11)
C13R Ce1 C3R C4R -117.85(13)
C15R Ce1 C3R C4R -69.24(13)
C10R Ce1 C3R C4R -172.84(12)
C8R Ce1 C3R C4R 101.94(13)
C16R Ce1 C3R C4R -60.25(17)
C2R C3R C4R C5R -1.9(5)
Ce1 C3R C4R C5R -50.2(3)
C2R C3R C4R Ce1 48.3(3)
C2R Ce1 C4R C5R 127.54(14)
C12R Ce1 C4R C5R -173.93(12)
C3R Ce1 C4R C5R 146.13(19)
C11R Ce1 C4R C5R 169.69(12)
C1R Ce1 C4R C5R 103.45(13)
C13R Ce1 C4R C5R -150.57(12)
C15R Ce1 C4R C5R -93.67(13)
C10R Ce1 C4R C5R -157.8(8)
C8R Ce1 C4R C5R 73.73(13)
C16R Ce1 C4R C5R -71.77(14)
C2R Ce1 C4R C3R -18.59(11)
C12R Ce1 C4R C3R 39.93(14)
C11R Ce1 C4R C3R 23.55(18)
C1R Ce1 C4R C3R -42.69(12)
C5R Ce1 C4R C3R -146.13(19)
C13R Ce1 C4R C3R 63.29(13)
C15R Ce1 C4R C3R 120.19(12)
C10R Ce1 C4R C3R 56.1(9)
C8R Ce1 C4R C3R -72.41(13)
C16R Ce1 C4R C3R 142.10(12)
C3R C4R C5R C6R -2.7(5)
Ce1 C4R C5R C6R -52.7(3)
C3R C4R C5R Ce1 50.0(3)
C2R Ce1 C5R C4R -42.96(12)
C12R Ce1 C5R C4R 10.14(19)
C3R Ce1 C5R C4R -19.38(12)
C11R Ce1 C5R C4R -59.4(6)
C1R Ce1 C5R C4R -72.15(13)
C13R Ce1 C5R C4R 35.93(15)
C15R Ce1 C5R C4R 93.01(13)
C10R Ce1 C5R C4R 175.89(14)
C8R Ce1 C5R C4R -100.83(13)
C16R Ce1 C5R C4R 122.45(13)
C2R Ce1 C5R C6R 102.18(13)
C12R Ce1 C5R C6R 155.28(12)
C3R Ce1 C5R C6R 125.76(14)
C11R Ce1 C5R C6R 85.7(6)
C1R Ce1 C5R C6R 72.99(13)
C4R Ce1 C5R C6R 145.1(2)
C13R Ce1 C5R C6R -178.93(11)
C15R Ce1 C5R C6R -121.85(13)
C10R Ce1 C5R C6R -39.0(2)
C8R Ce1 C5R C6R 44.31(12)
C16R Ce1 C5R C6R -92.42(13)
C4R C5R C6R C7R 1.4(4)
Ce1 C5R C6R C7R -50.7(2)
C4R C5R C6R Si2 -169.6(2)
Ce1 C5R C6R Si2 138.37(12)
C4R C5R C6R Ce1 52.0(3)
C21 Si2 C6R C7R 18.89(19)
C27 Si2 C6R C7R -100.49(18)
C213 Si2 C6R C7R 141.85(16)
C21 Si2 C6R C5R -168.60(15)
C27 Si2 C6R C5R 72.01(17)
C213 Si2 C6R C5R -45.64(19)
C21 Si2 C6R Ce1 -78.55(18)
C27 Si2 C6R Ce1 162.07(15)
C213 Si2 C6R Ce1 44.4(2)
C2R Ce1 C6R C7R 70.13(13)
C12R Ce1 C6R C7R 51.0(4)
C3R Ce1 C6R C7R 99.09(13)
C11R Ce1 C6R C7R -24.0(2)
C1R Ce1 C6R C7R 40.53(13)
C4R Ce1 C6R C7R 123.41(15)
C5R Ce1 C6R C7R 143.2(2)
C13R Ce1 C6R C7R 145.17(14)
C15R Ce1 C6R C7R -149.11(12)
C10R Ce1 C6R C7R -56.82(15)
C8R Ce1 C6R C7R 17.68(12)
C16R Ce1 C6R C7R -118.05(13)
C2R Ce1 C6R C5R -73.04(13)
C12R Ce1 C6R C5R -92.1(3)
C3R Ce1 C6R C5R -44.08(13)
C11R Ce1 C6R C5R -167.19(13)
C1R Ce1 C6R C5R -102.64(13)
C4R Ce1 C6R C5R -19.76(12)
C13R Ce1 C6R C5R 2.0(2)
C15R Ce1 C6R C5R 67.72(14)
C10R Ce1 C6R C5R 160.01(12)
C8R Ce1 C6R C5R -125.49(15)
C16R Ce1 C6R C5R 98.78(13)
C2R Ce1 C6R Si2 -177.41(17)
C12R Ce1 C6R Si2 163.5(2)
C3R Ce1 C6R Si2 -148.44(18)
C11R Ce1 C6R Si2 88.4(2)
C1R Ce1 C6R Si2 153.00(18)
C4R Ce1 C6R Si2 -124.13(19)
C5R Ce1 C6R Si2 -104.4(2)
C13R Ce1 C6R Si2 -102.4(2)
C15R Ce1 C6R Si2 -36.64(19)
C10R Ce1 C6R Si2 55.64(19)
C8R Ce1 C6R Si2 130.14(19)
C16R Ce1 C6R Si2 -5.58(18)
C5R C6R C7R C8R 2.8(4)
Si2 C6R C7R C8R 173.4(2)
Ce1 C6R C7R C8R -47.4(3)
C5R C6R C7R Ce1 50.2(2)
Si2 C6R C7R Ce1 -139.14(14)
C2R Ce1 C7R C8R 44.02(13)
C12R Ce1 C7R C8R -15.27(18)
C3R Ce1 C7R C8R 73.63(13)
C11R Ce1 C7R C8R -45.24(15)
C1R Ce1 C7R C8R 18.39(12)
C4R Ce1 C7R C8R 103.00(14)
C5R Ce1 C7R C8R 127.85(15)
C13R Ce1 C7R C8R 32.1(3)
C15R Ce1 C7R C8R -165.59(12)
C10R Ce1 C7R C8R -75.09(14)
C16R Ce1 C7R C8R -136.13(13)
C2R Ce1 C7R C6R -104.84(13)
C12R Ce1 C7R C6R -164.13(12)
C3R Ce1 C7R C6R -75.23(13)
C11R Ce1 C7R C6R 165.91(12)
C1R Ce1 C7R C6R -130.47(15)
C4R Ce1 C7R C6R -45.86(13)
C5R Ce1 C7R C6R -21.01(12)
C13R Ce1 C7R C6R -116.8(2)
C15R Ce1 C7R C6R 45.55(17)
C10R Ce1 C7R C6R 136.05(13)
C8R Ce1 C7R C6R -148.9(2)
C16R Ce1 C7R C6R 75.01(14)
C6R C7R C8R C1R 0.0(5)
Ce1 C7R C8R C1R -47.8(2)
C6R C7R C8R Ce1 47.8(3)
C2R C1R C8R C7R -5.3(4)
Si1 C1R C8R C7R 179.9(2)
Ce1 C1R C8R C7R 48.4(2)
C2R C1R C8R Ce1 -53.7(2)
Si1 C1R C8R Ce1 131.50(13)
C2R Ce1 C8R C7R -125.83(15)
C12R Ce1 C8R C7R 169.74(12)
C3R Ce1 C8R C7R -100.57(14)
C11R Ce1 C8R C7R 142.07(13)
C1R Ce1 C8R C7R -148.0(2)
C4R Ce1 C8R C7R -71.35(14)
C5R Ce1 C8R C7R -42.30(13)
C13R Ce1 C8R C7R -167.56(12)
C15R Ce1 C8R C7R 43.2(3)
C10R Ce1 C8R C7R 112.33(13)
C16R Ce1 C8R C7R 63.79(16)
C2R Ce1 C8R C1R 22.18(12)
C12R Ce1 C8R C1R -42.25(14)
C3R Ce1 C8R C1R 47.44(13)
C11R Ce1 C8R C1R -69.91(14)
C4R Ce1 C8R C1R 76.66(13)
C5R Ce1 C8R C1R 105.71(14)
C13R Ce1 C8R C1R -19.54(17)
C15R Ce1 C8R C1R -168.8(2)
C10R Ce1 C8R C1R -99.66(13)
C16R Ce1 C8R C1R -148.20(13)
C37 Si3 C9R C10R -53.00(18)
C31 Si3 C9R C10R -174.98(14)
C313 Si3 C9R C10R 65.84(17)
C37 Si3 C9R C16R 135.79(16)
C31 Si3 C9R C16R 13.82(18)
C313 Si3 C9R C16R -105.36(17)
C37 Si3 C9R Ce1 37.6(2)
C31 Si3 C9R Ce1 -84.37(18)
C313 Si3 C9R Ce1 156.45(16)
C2R Ce1 C9R C10R 1.74(19)
C12R Ce1 C9R C10R -43.85(12)
C3R Ce1 C9R C10R -83.2(3)
C11R Ce1 C9R C10R -19.31(12)
C1R Ce1 C9R C10R 34.35(15)
C4R Ce1 C9R C10R -170.71(13)
C5R Ce1 C9R C10R 156.95(12)
C13R Ce1 C9R C10R -72.96(13)
C15R Ce1 C9R C10R -125.75(14)
C8R Ce1 C9R C10R 65.20(13)
C16R Ce1 C9R C10R -144.83(19)
C2R Ce1 C9R C16R 146.57(13)
C12R Ce1 C9R C16R 100.99(13)
C3R Ce1 C9R C16R 61.7(4)
C11R Ce1 C9R C16R 125.52(14)
C1R Ce1 C9R C16R 179.18(11)
C4R Ce1 C9R C16R -25.9(2)
C5R Ce1 C9R C16R -58.22(15)
C13R Ce1 C9R C16R 71.88(13)
C15R Ce1 C9R C16R 19.09(11)
C10R Ce1 C9R C16R 144.83(19)
C8R Ce1 C9R C16R -149.97(12)
C2R Ce1 C9R Si3 -101.4(2)
C12R Ce1 C9R Si3 -146.94(19)
C3R Ce1 C9R Si3 173.7(2)
C11R Ce1 C9R Si3 -122.4(2)
C1R Ce1 C9R Si3 -68.7(2)
C4R Ce1 C9R Si3 86.2(2)
C5R Ce1 C9R Si3 53.9(2)
C13R Ce1 C9R Si3 -176.05(18)
C15R Ce1 C9R Si3 131.2(2)
C10R Ce1 C9R Si3 -103.1(2)
C8R Ce1 C9R Si3 -37.9(2)
C16R Ce1 C9R Si3 112.1(2)
C16R C9R C10R C11R 2.7(4)
Si3 C9R C10R C11R -166.7(2)
Ce1 C9R C10R C11R 50.7(2)
C16R C9R C10R Ce1 -48.0(2)
Si3 C9R C10R Ce1 142.65(11)
C2R Ce1 C10R C11R 34.98(14)
C12R Ce1 C10R C11R -19.92(11)
C3R Ce1 C10R C11R 13.07(18)
C1R Ce1 C10R C11R 60.84(13)
C4R Ce1 C10R C11R -36.8(9)
C5R Ce1 C10R C11R 169.00(14)
C13R Ce1 C10R C11R -44.21(12)
C15R Ce1 C10R C11R -101.98(13)
C8R Ce1 C10R C11R 91.08(13)
C16R Ce1 C10R C11R -126.02(14)
C2R Ce1 C10R C9R -179.01(11)
C12R Ce1 C10R C9R 126.09(14)
C3R Ce1 C10R C9R 159.08(11)
C11R Ce1 C10R C9R 146.01(19)
C1R Ce1 C10R C9R -153.16(12)
C4R Ce1 C10R C9R 109.2(8)
C5R Ce1 C10R C9R -45.0(2)
C13R Ce1 C10R C9R 101.80(13)
C15R Ce1 C10R C9R 44.02(12)
C8R Ce1 C10R C9R -122.92(12)
C16R Ce1 C10R C9R 19.99(11)
C9R C10R C11R C12R -0.7(4)
Ce1 C10R C11R C12R 50.9(2)
C9R C10R C11R Ce1 -51.6(2)
C2R Ce1 C11R C10R -150.62(12)
C12R Ce1 C11R C10R 145.32(19)
C3R Ce1 C11R C10R -172.05(11)
C1R Ce1 C11R C10R -121.79(13)
C4R Ce1 C11R C10R 174.92(12)
C5R Ce1 C11R C10R -134.5(6)
C13R Ce1 C11R C10R 125.82(14)
C15R Ce1 C11R C10R 72.57(13)
C8R Ce1 C11R C10R -93.95(13)
C16R Ce1 C11R C10R 43.72(12)
C2R Ce1 C11R C12R 64.06(13)
C3R Ce1 C11R C12R 42.64(14)
C1R Ce1 C11R C12R 92.89(13)
C4R Ce1 C11R C12R 29.61(18)
C5R Ce1 C11R C12R 80.2(6)
C13R Ce1 C11R C12R -19.49(11)
C15R Ce1 C11R C12R -72.74(13)
C10R Ce1 C11R C12R -145.32(19)
C8R Ce1 C11R C12R 120.73(13)
C16R Ce1 C11R C12R -101.60(13)
C10R C11R C12R C13R 0.5(4)
Ce1 C11R C12R C13R 52.1(2)
C10R C11R C12R Ce1 -51.5(2)
C2R Ce1 C12R C13R 98.30(14)
C3R Ce1 C12R C13R 70.98(14)
C11R Ce1 C12R C13R -145.7(2)
C1R Ce1 C12R C13R 127.69(14)
C4R Ce1 C12R C13R 52.35(15)
C5R Ce1 C12R C13R 46.67(19)
C15R Ce1 C12R C13R -43.99(13)
C10R Ce1 C12R C13R -126.10(15)
C8R Ce1 C12R C13R 147.22(13)
C16R Ce1 C12R C13R -72.93(13)
C2R Ce1 C12R C11R -116.01(13)
C3R Ce1 C12R C11R -143.33(12)
C1R Ce1 C12R C11R -86.62(13)
C4R Ce1 C12R C11R -161.95(12)
C5R Ce1 C12R C11R -167.64(12)
C13R Ce1 C12R C11R 145.7(2)
C15R Ce1 C12R C11R 101.70(13)
C10R Ce1 C12R C11R 19.59(11)
C8R Ce1 C12R C11R -67.09(14)
C16R Ce1 C12R C11R 72.76(13)
C11R C12R C13R C14R -2.2(4)
Ce1 C12R C13R C14R 49.7(2)
C11R C12R C13R Ce1 -51.8(2)
C2R Ce1 C13R C12R -79.58(14)
C3R Ce1 C13R C12R -109.25(14)
C11R Ce1 C13R C12R 19.64(12)
C1R Ce1 C13R C12R -56.07(14)
C4R Ce1 C13R C12R -135.60(13)
C5R Ce1 C13R C12R -152.56(12)
C15R Ce1 C13R C12R 125.65(15)
C10R Ce1 C13R C12R 43.80(13)
C8R Ce1 C13R C12R -46.03(17)
C16R Ce1 C13R C12R 101.50(14)
C2R Ce1 C13R C14R 133.49(14)
C12R Ce1 C13R C14R -146.9(2)
C3R Ce1 C13R C14R 103.82(14)
C11R Ce1 C13R C14R -127.28(15)
C1R Ce1 C13R C14R 157.01(13)
C4R Ce1 C13R C14R 77.48(14)
C5R Ce1 C13R C14R 60.52(15)
C15R Ce1 C13R C14R -21.27(12)
C10R Ce1 C13R C14R -103.12(14)
C8R Ce1 C13R C14R 167.05(12)
C16R Ce1 C13R C14R -45.42(13)
C12R C13R C14R C15R 2.2(4)
Ce1 C13R C14R C15R 51.2(2)
C12R C13R C14R Si4 179.3(2)
Ce1 C13R C14R Si4 -131.73(13)
C12R C13R C14R Ce1 -48.9(2)
C413 Si4 C14R C13R -117.95(17)
C47 Si4 C14R C13R 122.67(17)
C41 Si4 C14R C13R -0.91(19)
C413 Si4 C14R C15R 59.72(17)
C47 Si4 C14R C15R -59.66(18)
C41 Si4 C14R C15R 176.76(15)
C413 Si4 C14R Ce1 148.74(13)
C47 Si4 C14R Ce1 29.36(18)
C41 Si4 C14R Ce1 -94.21(16)
C2R Ce1 C14R C13R -49.84(14)
C12R Ce1 C14R C13R 18.86(12)
C3R Ce1 C14R C13R -75.75(14)
C11R Ce1 C14R C13R 43.02(13)
C1R Ce1 C14R C13R -31.21(17)
C4R Ce1 C14R C13R -105.45(14)
C5R Ce1 C14R C13R -131.30(13)
C15R Ce1 C14R C13R 142.6(2)
C10R Ce1 C14R C13R 71.81(14)
C8R Ce1 C14R C13R -33.9(3)
C16R Ce1 C14R C13R 124.14(15)
C2R Ce1 C14R C15R 167.51(12)
C12R Ce1 C14R C15R -123.79(15)
C3R Ce1 C14R C15R 141.60(13)
C11R Ce1 C14R C15R -99.63(13)
C1R Ce1 C14R C15R -173.86(12)
C4R Ce1 C14R C15R 111.90(13)
C5R Ce1 C14R C15R 86.05(13)
C13R Ce1 C14R C15R -142.6(2)
C10R Ce1 C14R C15R -70.84(13)
C8R Ce1 C14R C15R -176.5(2)
C16R Ce1 C14R C15R -18.51(12)
C2R Ce1 C14R Si4 62.09(16)
C12R Ce1 C14R Si4 130.80(17)
C3R Ce1 C14R Si4 36.18(15)
C11R Ce1 C14R Si4 154.95(16)
C1R Ce1 C14R Si4 80.72(17)
C4R Ce1 C14R Si4 6.48(15)
C5R Ce1 C14R Si4 -19.36(16)
C13R Ce1 C14R Si4 111.9(2)
C15R Ce1 C14R Si4 -105.4(2)
C10R Ce1 C14R Si4 -176.25(15)
C8R Ce1 C14R Si4 78.1(3)
C16R Ce1 C14R Si4 -123.92(17)
C13R C14R C15R C16R -1.1(4)
Si4 C14R C15R C16R -178.4(2)
Ce1 C14R C15R C16R 49.9(2)
C13R C14R C15R Ce1 -51.0(2)
Si4 C14R C15R Ce1 131.75(12)
C2R Ce1 C15R C16R -164.91(12)
C12R Ce1 C15R C16R -101.64(14)
C3R Ce1 C15R C16R 169.22(12)
C11R Ce1 C15R C16R -72.24(13)
C1R Ce1 C15R C16R -131.8(2)
C4R Ce1 C15R C16R 140.92(13)
C5R Ce1 C15R C16R 110.80(13)
C13R Ce1 C15R C16R -126.13(15)
C10R Ce1 C15R C16R -43.38(13)
C8R Ce1 C15R C16R 28.5(3)
C2R Ce1 C15R C14R -17.55(17)
C12R Ce1 C15R C14R 45.72(13)
C3R Ce1 C15R C14R -43.42(14)
C11R Ce1 C15R C14R 75.12(13)
C1R Ce1 C15R C14R 15.5(3)
C4R Ce1 C15R C14R -71.73(14)
C5R Ce1 C15R C14R -101.84(13)
C13R Ce1 C15R C14R 21.23(12)
C10R Ce1 C15R C14R 103.98(14)
C8R Ce1 C15R C14R 175.9(2)
C16R Ce1 C15R C14R 147.4(2)
C14R C15R C16R C9R 1.8(4)
Ce1 C15R C16R C9R 51.8(2)
C14R C15R C16R Ce1 -50.0(2)
C10R C9R C16R C15R -3.2(4)
Si3 C9R C16R C15R 165.7(2)
Ce1 C9R C16R C15R -51.2(2)
C10R C9R C16R Ce1 48.0(2)
Si3 C9R C16R Ce1 -143.12(13)
C2R Ce1 C16R C15R 39.7(3)
C12R Ce1 C16R C15R 72.85(13)
C3R Ce1 C16R C15R -16.73(18)
C11R Ce1 C16R C15R 102.27(14)
C1R Ce1 C16R C15R 144.70(16)
C4R Ce1 C16R C15R -47.97(15)
C5R Ce1 C16R C15R -77.94(14)
C13R Ce1 C16R C15R 43.66(13)
C10R Ce1 C16R C15R 126.44(15)
C8R Ce1 C16R C15R -170.33(12)
C2R Ce1 C16R C9R -106.7(2)
C12R Ce1 C16R C9R -73.58(13)
C3R Ce1 C16R C9R -163.16(12)
C11R Ce1 C16R C9R -44.16(12)
C1R Ce1 C16R C9R -1.7(2)
C4R Ce1 C16R C9R 165.60(11)
C5R Ce1 C16R C9R 135.63(12)
C13R Ce1 C16R C9R -102.77(13)
C15R Ce1 C16R C9R -146.4(2)
C10R Ce1 C16R C9R -19.99(11)
C8R Ce1 C16R C9R 43.24(16)
C1R Si1 C11 C16 -46.0(2)
C17 Si1 C11 C16 76.1(2)
C113 Si1 C11 C16 -168.8(2)
C1R Si1 C11 C12 134.9(2)
C17 Si1 C11 C12 -103.0(2)
C113 Si1 C11 C12 12.1(2)
C16 C11 C12 C13 0.7(4)
Si1 C11 C12 C13 179.81(18)
C11 C12 C13 C14 -1.8(4)
C12 C13 C14 C15 1.3(4)
C13 C14 C15 C16 0.2(4)
C14 C15 C16 C11 -1.2(5)
C12 C11 C16 C15 0.8(4)
Si1 C11 C16 C15 -178.4(2)
C1R Si1 C17 C112 154.32(18)
C113 Si1 C17 C112 -80.5(2)
C11 Si1 C17 C112 36.4(2)
C1R Si1 C17 C18 -29.0(2)
C113 Si1 C17 C18 96.2(2)
C11 Si1 C17 C18 -146.98(19)
C112 C17 C18 C19 -0.7(3)
Si1 C17 C18 C19 -177.36(19)
C17 C18 C19 C110 0.9(4)
C18 C19 C110 C111 -0.2(4)
C19 C110 C111 C112 -0.7(5)
C110 C111 C112 C17 0.9(4)
C18 C17 C112 C111 -0.2(4)
Si1 C17 C112 C111 176.6(2)
C1R Si1 C113 C114 108.48(19)
C17 Si1 C113 C114 -16.9(2)
C11 Si1 C113 C114 -132.64(18)
C1R Si1 C113 C118 -69.8(2)
C17 Si1 C113 C118 164.81(18)
C11 Si1 C113 C118 49.0(2)
C118 C113 C114 C115 1.5(3)
Si1 C113 C114 C115 -176.88(18)
C113 C114 C115 C116 -0.4(4)
C114 C115 C116 C117 -0.6(4)
C115 C116 C117 C118 0.4(4)
C116 C117 C118 C113 0.7(4)
C114 C113 C118 C117 -1.7(3)
Si1 C113 C118 C117 176.7(2)
C6R Si2 C21 C26 105.0(2)
C27 Si2 C21 C26 -133.7(2)
C213 Si2 C21 C26 -18.6(2)
C6R Si2 C21 C22 -75.8(2)
C27 Si2 C21 C22 45.6(2)
C213 Si2 C21 C22 160.65(19)
C26 C21 C22 C23 0.7(4)
Si2 C21 C22 C23 -178.6(2)
C21 C22 C23 C24 -0.3(4)
C22 C23 C24 C25 0.1(4)
C23 C24 C25 C26 -0.2(4)
C24 C25 C26 C21 0.6(4)
C22 C21 C26 C25 -0.9(4)
Si2 C21 C26 C25 178.4(2)
C6R Si2 C27 C212 -26.8(2)
C21 Si2 C27 C212 -150.1(2)
C213 Si2 C27 C212 93.1(2)
C6R Si2 C27 C28 155.22(19)
C21 Si2 C27 C28 32.0(2)
C213 Si2 C27 C28 -84.9(2)
C212 C27 C28 C29 -0.8(4)
Si2 C27 C28 C29 177.3(2)
C27 C28 C29 C210 0.5(4)
C28 C29 C210 C211 -0.1(5)
C29 C210 C211 C212 0.0(5)
C28 C27 C212 C211 0.6(4)
Si2 C27 C212 C211 -177.4(3)
C210 C211 C212 C27 -0.2(5)
C6R Si2 C213 C214 125.4(2)
C21 Si2 C213 C214 -109.4(2)
C27 Si2 C213 C214 5.7(2)
C6R Si2 C213 C218 -52.6(2)
C21 Si2 C213 C218 72.6(2)
C27 Si2 C213 C218 -172.3(2)
C218 C213 C214 C215 -0.5(4)
Si2 C213 C214 C215 -178.6(2)
C213 C214 C215 C216 0.4(4)
C214 C215 C216 C217 -0.6(5)
C215 C216 C217 C218 0.9(5)
C216 C217 C218 C213 -1.0(5)
C214 C213 C218 C217 0.8(4)
Si2 C213 C218 C217 178.9(2)
C9R Si3 C31 C36 124.1(2)
C37 Si3 C31 C36 0.0(2)
C313 Si3 C31 C36 -116.4(2)
C9R Si3 C31 C32 -58.0(2)
C37 Si3 C31 C32 177.95(19)
C313 Si3 C31 C32 61.6(2)
C36 C31 C32 C33 -0.2(4)
Si3 C31 C32 C33 -178.1(2)
C31 C32 C33 C34 0.3(4)
C32 C33 C34 C35 -0.3(4)
C33 C34 C35 C36 0.3(5)
C34 C35 C36 C31 -0.2(4)
C32 C31 C36 C35 0.1(4)
Si3 C31 C36 C35 178.2(2)
C9R Si3 C37 C38 -34.0(2)
C31 Si3 C37 C38 90.2(2)
C313 Si3 C37 C38 -153.31(19)
C9R Si3 C37 C312 150.1(2)
C31 Si3 C37 C312 -85.7(2)
C313 Si3 C37 C312 30.8(2)
C312 C37 C38 C39 0.5(4)
Si3 C37 C38 C39 -175.6(2)
C37 C38 C39 C310 -0.1(4)
C38 C39 C310 C311 -0.1(4)
C39 C310 C311 C312 -0.2(5)
C310 C311 C312 C37 0.7(5)
C38 C37 C312 C311 -0.8(4)
Si3 C37 C312 C311 175.2(2)
C9R Si3 C313 C314 102.6(2)
C37 Si3 C313 C314 -136.0(2)
C31 Si3 C313 C314 -19.3(2)
C9R Si3 C313 C318 -72.3(2)
C37 Si3 C313 C318 49.1(2)
C31 Si3 C313 C318 165.8(2)
C318 C313 C314 C315 1.1(4)
Si3 C313 C314 C315 -174.1(2)
C313 C314 C315 C316 -1.1(5)
C314 C315 C316 C317 0.2(5)
C315 C316 C317 C318 0.6(5)
C316 C317 C318 C313 -0.5(5)
C314 C313 C318 C317 -0.3(4)
Si3 C313 C318 C317 174.9(2)
C14R Si4 C41 C42 -119.0(2)
C413 Si4 C41 C42 -0.5(2)
C47 Si4 C41 C42 113.2(2)
C14R Si4 C41 C46 60.8(2)
C413 Si4 C41 C46 179.3(2)
C47 Si4 C41 C46 -67.0(2)
C46 C41 C42 C43 -0.5(4)
Si4 C41 C42 C43 179.3(2)
C41 C42 C43 C44 -0.3(5)
C42 C43 C44 C45 0.3(5)
C43 C44 C45 C46 0.4(5)
C44 C45 C46 C41 -1.3(5)
C42 C41 C46 C45 1.3(4)
Si4 C41 C46 C45 -178.5(2)
C14R Si4 C47 C48 26.2(2)
C413 Si4 C47 C48 -94.3(2)
C41 Si4 C47 C48 152.18(19)
C14R Si4 C47 C412 -158.33(18)
C413 Si4 C47 C412 81.1(2)
C41 Si4 C47 C412 -32.4(2)
C412 C47 C48 C49 -0.9(4)
Si4 C47 C48 C49 174.66(19)
C47 C48 C49 C410 0.5(4)
C48 C49 C410 C411 0.1(4)
C49 C410 C411 C412 -0.2(4)
C410 C411 C412 C47 -0.2(4)
C48 C47 C412 C411 0.7(4)
Si4 C47 C412 C411 -175.0(2)
C14R Si4 C413 C414 33.6(2)
C47 Si4 C413 C414 158.4(2)
C41 Si4 C413 C414 -87.1(2)
C14R Si4 C413 C418 -150.6(2)
C47 Si4 C413 C418 -25.9(2)
C41 Si4 C413 C418 88.6(2)
C418 C413 C414 C415 -1.5(4)
Si4 C413 C414 C415 174.4(2)
C413 C414 C415 C416 0.3(4)
C414 C415 C416 C417 0.9(5)
C415 C416 C417 C418 -0.7(5)
C414 C413 C418 C417 1.7(4)
Si4 C413 C418 C417 -174.2(2)
C416 C417 C418 C413 -0.6(5)
O3 Li1 O1 C2D 120.0(3)
O4 Li1 O1 C2D -136.9(3)
O2 Li1 O1 C2D -16.1(3)
C6D Li1 O1 C2D 153.5(2)
C3D Li1 O1 C2D -23.31(19)
O3 Li1 O1 C1D -16.4(4)
O4 Li1 O1 C1D 86.7(4)
O2 Li1 O1 C1D -152.5(2)
C6D Li1 O1 C1D 17.1(4)
C2D Li1 O1 C1D -136.4(3)
C3D Li1 O1 C1D -159.7(3)
O3 Li1 O2 C4D 87.6(4)
O4 Li1 O2 C4D -22.5(4)
O1 Li1 O2 C4D -150.6(3)
C6D Li1 O2 C4D 50.4(7)
C2D Li1 O2 C4D -159.8(3)
C3D Li1 O2 C4D -138.1(4)
O3 Li1 O2 C3D -134.3(3)
O4 Li1 O2 C3D 115.6(3)
O1 Li1 O2 C3D -12.5(3)
C6D Li1 O2 C3D -171.6(5)
C2D Li1 O2 C3D -21.77(19)
C1D O1 C2D C3D -178.4(2)
Li1 O1 C2D C3D 40.0(3)
C1D O1 C2D Li1 141.6(3)
O3 Li1 C2D O1 -77.3(4)
O4 Li1 C2D O1 67.4(5)
O2 Li1 C2D O1 160.8(3)
C6D Li1 C2D O1 -41.3(4)
C3D Li1 C2D O1 140.6(3)
O3 Li1 C2D C3D 142.1(4)
O4 Li1 C2D C3D -73.2(5)
O1 Li1 C2D C3D -140.6(3)
O2 Li1 C2D C3D 20.24(19)
C6D Li1 C2D C3D 178.1(4)
C4D O2 C3D C2D -179.1(3)
Li1 O2 C3D C2D 36.9(3)
C4D O2 C3D Li1 144.0(3)
O1 C2D C3D O2 -50.6(3)
Li1 C2D C3D O2 -24.4(2)
O1 C2D C3D Li1 -26.2(2)
O3 Li1 C3D O2 77.5(5)
O4 Li1 C3D O2 -82.2(3)
O1 Li1 C3D O2 165.1(3)
C6D Li1 C3D O2 130(3)
C2D Li1 C3D O2 143.3(3)
O3 Li1 C3D C2D -65.8(5)
O4 Li1 C3D C2D 134.4(4)
O1 Li1 C3D C2D 21.75(18)
O2 Li1 C3D C2D -143.3(3)
C6D Li1 C3D C2D -13(3)
O4 Li1 O3 C6D -24.1(3)
O1 Li1 O3 C6D 103.4(3)
O2 Li1 O3 C6D -147.4(3)
C2D Li1 O3 C6D 135.5(3)
C3D Li1 O3 C6D 172.2(4)
O4 Li1 O3 C5D -164.8(3)
O1 Li1 O3 C5D -37.4(5)
O2 Li1 O3 C5D 71.9(5)
C6D Li1 O3 C5D -140.7(4)
C2D Li1 O3 C5D -5.3(5)
C3D Li1 O3 C5D 31.4(7)
O3 Li1 O4 C8D -148.0(3)
O1 Li1 O4 C8D 93.3(4)
O2 Li1 O4 C8D -11.7(5)
C6D Li1 O4 C8D -161.8(3)
C2D Li1 O4 C8D 59.6(6)
C3D Li1 O4 C8D 21.3(5)
O3 Li1 O4 C7D -0.6(3)
O1 Li1 O4 C7D -119.3(3)
O2 Li1 O4 C7D 135.7(3)
C6D Li1 O4 C7D -14.4(2)
C2D Li1 O4 C7D -153.1(4)
C3D Li1 O4 C7D 168.7(3)
C5D O3 C6D C7D -170.2(3)
Li1 O3 C6D C7D 43.8(4)
C5D O3 C6D Li1 146.0(4)
O4 Li1 C6D O3 151.3(3)
O1 Li1 C6D O3 -92.6(3)
O2 Li1 C6D O3 63.4(6)
C2D Li1 C6D O3 -70.9(4)
C3D Li1 C6D O3 -59(3)
O3 Li1 C6D C7D -137.9(4)
O4 Li1 C6D C7D 13.4(2)
O1 Li1 C6D C7D 129.5(3)
O2 Li1 C6D C7D -74.6(6)
C2D Li1 C6D C7D 151.2(4)
C3D Li1 C6D C7D 163(3)
C8D O4 C7D C6D 176.9(3)
Li1 O4 C7D C6D 24.3(4)
O3 C6D C7D O4 -44.7(4)
Li1 C6D C7D O4 -16.1(3)
C6L C1L C2L C3L 2.3(5)
C7L C1L C2L C3L -177.0(3)
C1L C2L C3L C4L -1.5(6)
C2L C3L C4L C5L -0.3(6)
C3L C4L C5L C6L 1.1(6)
C2L C1L C6L C5L -1.6(5)
C7L C1L C6L C5L 177.7(3)
C4L C5L C6L C1L -0.1(5)
C13L C8L C9L C10L 0.0(6)
C14L C8L C9L C10L -179.4(4)
C8L C9L C10L C11L -0.9(7)
C9L C10L C11L C12L -1.1(7)
C10L C11L C12L C13L 4.1(8)
C11L C12L C13L C8L -5.2(8)
C9L C8L C13L C12L 3.1(7)
C14L C8L C13L C12L -177.6(5)
C20L C15L C16L C17L 0.2(7)
C21L C15L C16L C17L -177.8(4)
C15L C16L C17L C18L -1.4(7)
C16L C17L C18L C19L 2.3(7)
C17L C18L C19L C20L -2.4(9)
C18L C19L C20L C15L 1.3(10)
C16L C15L C20L C19L -0.2(8)
C21L C15L C20L C19L 177.7(6)
C27L C22L C23L C24L -0.8(7)
C28L C22L C23L C24L 179.4(5)
C22L C23L C24L C25L -1.9(9)
C23L C24L C25L C26L 4.6(10)
C24L C25L C26L C27L -4.3(10)
C23L C22L C27L C26L 1.0(6)
C28L C22L C27L C26L -179.2(5)
C25L C26L C27L C22L 1.4(8)
